data_7160770
loop_
_publ_author_name
'Chen, Xiaochen'
'Chen, Bao'
'Xu, Baofu'

_publ_section_title
;
 Phylogeny-directed discovery and mutagenesis of a tricyclic gersemiane
 synthase.
;
_journal_issue 42
_journal_name_full 'Organic &amp; biomolecular chemistry'
_journal_page_first 9635
_journal_page_last 9643
_journal_paper_doi 10.1039/d5ob01208b
_journal_volume 23
_journal_year 2025
_chemical_absolute_configuration rmad
_chemical_formula_moiety 'C15 H3 Ag3 F18 N6, 2(C20 H32 O)'
_chemical_formula_sum 'C55 H67 Ag3 F18 N6 O2'
_chemical_formula_weight 1509.75
_space_group_crystal_system triclinic
_space_group_IT_number 1
_space_group_name_Hall 'P 1'
_space_group_name_H-M_alt 'P 1'
_atom_sites_solution_hydrogens geom
_atom_sites_solution_primary dual
_audit_creation_date 2025-07-22
_audit_creation_method
;
Olex2 1.5
(compiled 2025.07.13 svn.rb7424aed for OlexSys, GUI svn.r7308)
;
_audit_update_record
;
2025-07-22 deposited with the CCDC.	2025-10-02 downloaded from the CCDC.
;
_cell_angle_alpha 84.639(2)
_cell_angle_beta 71.705(2)
_cell_angle_gamma 85.554(2)
_cell_formula_units_Z 2
_cell_length_a 12.0210(5)
_cell_length_b 15.3300(6)
_cell_length_c 17.4835(7)
_cell_measurement_reflns_used 9471
_cell_measurement_temperature 170(2)
_cell_measurement_theta_max 63.75
_cell_measurement_theta_min 2.67
_cell_volume 3041.7(2)
_computing_cell_refinement 'SAINT V8.40A (Bruker, 2019)'
_computing_data_reduction 'SAINT V8.40A (Bruker, 2019)'
_computing_molecular_graphics 'Olex2 1.5 (Dolomanov et al., 2009)'
_computing_publication_material 'Olex2 1.5 (Dolomanov et al., 2009)'
_computing_structure_refinement 'SHELXL 2019/3 (Sheldrick, 2015)'
_computing_structure_solution 'SHELXT  (Sheldrick, 2015)'
_diffrn_ambient_temperature 170(2)
_diffrn_measured_fraction_theta_full 0.993
_diffrn_measured_fraction_theta_max 0.993
_diffrn_measurement_device_type 'Bruker APEX-II CCD'
_diffrn_measurement_method '\f and \w scans'
_diffrn_radiation_type CuK\a
_diffrn_radiation_wavelength 1.54178
_diffrn_reflns_av_R_equivalents 0.0703
_diffrn_reflns_av_unetI/netI 0.1006
_diffrn_reflns_Laue_measured_fraction_full 0.993
_diffrn_reflns_Laue_measured_fraction_max 0.993
_diffrn_reflns_limit_h_max 13
_diffrn_reflns_limit_h_min -13
_diffrn_reflns_limit_k_max 15
_diffrn_reflns_limit_k_min -17
_diffrn_reflns_limit_l_max 20
_diffrn_reflns_limit_l_min -20
_diffrn_reflns_number 30119
_diffrn_reflns_point_group_measured_fraction_full 0.836
_diffrn_reflns_point_group_measured_fraction_max 0.836
_diffrn_reflns_theta_full 63.806
_diffrn_reflns_theta_max 63.806
_diffrn_reflns_theta_min 2.669
_diffrn_source_current 1.2
_diffrn_source_power 0.06
_diffrn_source_voltage 50.0
_diffrn_standards_number 0
_exptl_absorpt_coefficient_mu 8.561
_exptl_absorpt_correction_T_max 0.7524
_exptl_absorpt_correction_T_min 0.3144
_exptl_absorpt_correction_type multi-scan
_exptl_absorpt_process_details
;
SADABS-2016/2 (Bruker,2016/2) was used for absorption correction.
wR2(int) was 0.1602 before and 0.1063 after correction.
The Ratio of minimum to maximum transmission is 0.4179.
The \l/2 correction factor is Not present.
;
_exptl_crystal_colour colourless
_exptl_crystal_colour_primary colourless
_exptl_crystal_density_diffrn 1.648
_exptl_crystal_description block
_exptl_crystal_F_000 1516
_exptl_crystal_size_max 0.14
_exptl_crystal_size_mid 0.08
_exptl_crystal_size_min 0.05
_refine_diff_density_max 2.007
_refine_diff_density_min -0.542
_refine_diff_density_rms 0.207
_refine_ls_abs_structure_details
;
 Refined as an inversion twin.
;
_refine_ls_abs_structure_Flack 0.052(9)
_refine_ls_extinction_method none
_refine_ls_goodness_of_fit_ref 1.084
_refine_ls_hydrogen_treatment constr
_refine_ls_matrix_type full
_refine_ls_number_parameters 1530
_refine_ls_number_reflns 16776
_refine_ls_number_restraints 5
_refine_ls_restrained_S_all 1.084
_refine_ls_R_factor_all 0.0932
_refine_ls_R_factor_gt 0.0857
_refine_ls_shift/su_max 0.003
_refine_ls_shift/su_mean 0.000
_refine_ls_structure_factor_coef Fsqd
_refine_ls_weighting_details 'w=1/[\s^2^(Fo^2^)+(0.1414P)^2^] where P=(Fo^2^+2Fc^2^)/3'
_refine_ls_weighting_scheme calc
_refine_ls_wR_factor_gt 0.2115
_refine_ls_wR_factor_ref 0.2266
_reflns_Friedel_coverage 0.684
_reflns_Friedel_fraction_full 0.679
_reflns_Friedel_fraction_max 0.679
_reflns_number_gt 14372
_reflns_number_total 16776
_reflns_threshold_expression 'I > 2\s(I)'
_cod_data_source_file d5ob01208b2.cif
_cod_data_source_block cu_20240489_0m
_cod_depositor_comments 'Adding full bibliography for 7160770.cif.'
_cod_original_sg_symbol_H-M P1
_cod_database_code 7160770
_shelx_shelxl_version_number 2019/3
_shelx_space_group_comment
;
The symmetry employed for this shelxl refinement is uniquely defined
by the following loop, which should always be used as a source of
symmetry information in preference to the above space-group names.
They are only intended as comments.
;
_shelx_estimated_absorpt_t_max 0.674
_shelx_estimated_absorpt_t_min 0.380
_olex2_refinement_description
;
1. Twinned data refinement
 Scales: 0.948(9)
 0.052(9)
2. Fixed Uiso
 At 1.2 times of:
  All C(H) groups, All C(H,H) groups
 At 1.5 times of:
  All C(H,H,H) groups
3. Rigid bond restraints
 C95, C101
 with sigma for 1-2 distances of 0.01 and sigma for 1-3 distances of 0.02
 N5, N9
 with sigma for 1-2 distances of 0.01 and sigma for 1-3 distances of 0.02
4.a Ternary CH refined with riding coordinates:
 C31(H31), C32(H32), C62(H62), C83(H83), C56(H56), C65(H65), C72(H72),
 C78(H78), C16(H16), C20(H20), C60(H60), C71(H71), C1(H1), C8(H8), C29(H29),
 C48(H48)
4.b Secondary CH2 refined with riding coordinates:
 C74(H74A,H74B), C80(H80A,H80B), C90(H90A,H90B), C91(H91A,H91B), C94(H94A,
 H94B), C95(H95A,H95B), C101(H10A,H10B), C2(H2A,H2B), C23(H23A,H23B), C64(H64A,
 H64B), C96(H96A,H96B), C99(H99A,H99B), C104(H10H,H10I), C105(H10J,H10K),
 C33(H33B,H33A), C43(H43A,H43B), C45(H45A,H45B), C67(H67A,H67B), C88(H88A,H88B),
  C107(H10L,H10M), C108(H10N,H10O), C27(H27A,H27B), C35(H35A,H35B), C49(H49A,
 H49B), C50(H50A,H50B), C52(H52A,H52B), C54(H54A,H54B), C89(H89A,H89B)
4.c Aromatic/amide H refined with riding coordinates:
 C55(H55), C59(H59), C87(H87), C5(H5), C12(H12), C81(H81)
4.d X=CH2 refined with riding coordinates:
 C106(H10F,H10G), C63(H63A,H63B), C44(H44A,H44B), C4(H4A,H4B)
4.e Idealised Me refined as rotating group:
 C24(H24A,H24B,H24C), C58(H58A,H58B,H58C), C76(H76A,H76B,H76C), C103(H10C,H10D,
 H10E), C40(H40A,H40B,H40C), C53(H53A,H53B,H53C), C69(H69A,H69B,H69C), C92(H92A,
 H92B,H92C), C7(H7A,H7B,H7C), C41(H41A,H41B,H41C), C61(H61A,H61B,H61C),
 C98(H98A,H98B,H98C), C14(H14A,H14B,H14C), C28(H28A,H28B,H28C), C47(H47A,H47B,
 H47C), C77(H77A,H77B,H77C)
;
_olex2_submission_special_instructions 'No special instructions were received'

loop_
_space_group_symop_operation_xyz
'x, y, z'

loop_
_atom_site_label
_atom_site_type_symbol
_atom_site_fract_x
_atom_site_fract_y
_atom_site_fract_z
_atom_site_U_iso_or_equiv
_atom_site_adp_type
_atom_site_occupancy
_atom_site_site_symmetry_order
_atom_site_calc_flag
_atom_site_refinement_flags_posn
_atom_site_refinement_flags_adp
_atom_site_refinement_flags_occupancy
_atom_site_disorder_assembly
_atom_site_disorder_group
Ag1 Ag 1.26773(6) 0.68891(5) 0.19408(4) 0.07735(19) Uani 1 1 d . . . . .
Ag2 Ag 1.39271(6) 0.84322(5) 0.26656(5) 0.0795(2) Uani 1 1 d . . . . .
Ag4 Ag 1.15166(6) 0.74402(5) 0.38424(5) 0.07932(19) Uani 1 1 d . . . . .
F1 F 0.7750(6) 0.6123(5) 0.4708(4) 0.096(2) Uani 1 1 d . . . . .
F2 F 0.8119(8) 0.7477(5) 0.4381(5) 0.113(3) Uani 1 1 d . . . . .
F4 F 0.9163(6) 0.6664(7) 0.4975(4) 0.110(3) Uani 1 1 d . . . . .
F5 F 0.9737(7) 0.5329(7) 0.1464(5) 0.127(3) Uani 1 1 d . . . . .
F6 F 1.3616(7) 0.6528(7) 0.0043(6) 0.126(3) Uani 1 1 d . . . . .
F7 F 1.1176(11) 0.4707(6) 0.1764(6) 0.145(3) Uani 1 1 d . . . . .
F12 F 1.5312(8) 0.6622(7) -0.0718(5) 0.121(3) Uani 1 1 d . . . . .
F13 F 1.4984(10) 0.5871(6) 0.0368(6) 0.140(3) Uani 1 1 d . . . . .
F18 F 1.4839(9) 1.0134(7) 0.4522(8) 0.158(4) Uani 1 1 d . . . . .
F19 F 1.1365(9) 0.5873(6) 0.1079(5) 0.134(3) Uani 1 1 d . . . . .
F26 F 1.5326(10) 0.9939(7) 0.1174(12) 0.201(7) Uani 1 1 d . . . . .
F29 F 1.5859(9) 0.9102(9) 0.3994(12) 0.199(7) Uani 1 1 d . . . . .
F31 F 1.1499(11) 0.7980(10) 0.6535(5) 0.163(4) Uani 1 1 d . . . . .
F32 F 1.4981(12) 0.9869(10) 0.3371(9) 0.222(5) Uani 1 1 d . . . . .
F33 F 1.6382(17) 0.9737(10) 0.0196(10) 0.263(6) Uani 1 1 d . . . . .
F34 F 1.6776(11) 0.9184(8) 0.1143(12) 0.275(5) Uani 1 1 d . . . . .
F35 F 1.1407(17) 0.7015(9) 0.5837(8) 0.241(7) Uani 1 1 d . . . . .
F36 F 1.0436(10) 0.8122(14) 0.5852(10) 0.209(7) Uani 1 1 d . . . . .
N1 N 1.1022(7) 0.6462(6) 0.2592(5) 0.075(2) Uani 1 1 d . . . . .
N4 N 1.0491(7) 0.6742(5) 0.3345(6) 0.076(2) Uani 1 1 d . . . . .
N6 N 1.4558(7) 0.8198(5) 0.1433(5) 0.077(2) Uani 1 1 d . . . . .
N7 N 1.2518(7) 0.8065(6) 0.4419(5) 0.076(2) Uani 1 1 d . . . . .
N11 N 1.4175(7) 0.7485(6) 0.1203(5) 0.073(2) Uani 1 1 d . . . . .
N12 N 1.3448(8) 0.8542(6) 0.3937(5) 0.083(2) Uani 1 1 d . . . . .
C13 C 1.0636(8) 0.5453(7) 0.1709(6) 0.077(3) Uani 1 1 d . . . . .
C17 C 0.9420(9) 0.6428(8) 0.3635(6) 0.080(3) Uani 1 1 d . . . . .
C18 C 0.8616(10) 0.6677(9) 0.4421(7) 0.086(3) Uani 1 1 d . . . . .
C22 C 1.0285(8) 0.5924(7) 0.2435(6) 0.076(3) Uani 1 1 d . . . . .
C46 C 1.2409(11) 0.8201(8) 0.5179(7) 0.088(3) Uani 1 1 d . . . . .
C55 C 0.9227(9) 0.5885(7) 0.3092(7) 0.078(3) Uani 1 1 d . . . . .
H55 H 0.855324 0.556813 0.314912 0.093 Uiso 1 1 calc R U . . .
C59 C 1.3238(11) 0.8751(9) 0.5195(8) 0.098(3) Uani 1 1 d . . . . .
H59 H 1.335780 0.894926 0.566085 0.118 Uiso 1 1 calc R U . . .
C66 C 1.4842(9) 0.7358(9) 0.0420(7) 0.083(3) Uani 1 1 d . . . . .
C75 C 1.4682(9) 0.6596(8) 0.0018(7) 0.084(3) Uani 1 1 d . . . . .
C79 C 1.5989(9) 0.9309(9) 0.0846(8) 0.092(4) Uani 1 1 d . . . . .
C82 C 1.4903(11) 0.9478(9) 0.4070(9) 0.101(4) Uani 1 1 d . . . . .
C84 C 1.3871(10) 0.8964(8) 0.4397(7) 0.086(3) Uani 1 1 d . . . . .
C87 C 1.5658(8) 0.8012(9) 0.0153(7) 0.084(3) Uani 1 1 d . . . . .
H87 H 1.624694 0.808350 -0.035565 0.100 Uiso 1 1 calc R U . . .
C93 C 1.5412(8) 0.8527(8) 0.0794(7) 0.082(3) Uani 1 1 d . . . . .
C97 C 1.1453(11) 0.7825(9) 0.5853(8) 0.096(4) Uani 1 1 d . . . . .
Ag3 Ag 0.75039(6) 0.30716(5) 0.62890(5) 0.0799(2) Uani 1 1 d . . . . .
Ag5 Ag 0.91724(6) 0.13964(5) 0.68601(5) 0.0805(2) Uani 1 1 d . . . . .
Ag6 Ag 0.71102(6) 0.25771(5) 0.82527(5) 0.0805(2) Uani 1 1 d . . . . .
F3 F 0.5650(7) 0.3946(8) 0.9458(5) 0.128(3) Uani 1 1 d . . . . .
F8 F 0.9681(13) 0.3757(7) 0.3512(5) 0.151(5) Uani 1 1 d . . . . .
F9 F 1.2252(9) 0.0904(7) 0.4373(5) 0.129(3) Uani 1 1 d . . . . .
F10 F 0.6340(7) 0.1790(6) 1.0167(5) 0.110(2) Uani 1 1 d . . . . .
F11 F 0.3994(9) 0.4990(8) 0.6351(7) 0.145(4) Uani 1 1 d . . . . .
F14 F 0.4128(8) 0.4720(6) 0.9462(6) 0.127(3) Uani 1 1 d . . . . .
F15 F 0.4810(14) 0.3821(8) 0.5895(7) 0.177(4) Uani 1 1 d . . . . .
F16 F 0.7791(8) 0.2546(6) 1.0045(5) 0.117(3) Uani 1 1 d . . . . .
F17 F 0.4047(10) 0.3340(7) 0.9599(6) 0.144(3) Uani 1 1 d . . . . .
F20 F 0.7626(9) 0.1298(8) 1.0746(4) 0.125(3) Uani 1 1 d . . . . .
F21 F 0.8086(11) 0.3708(8) 0.4404(7) 0.154(4) Uani 1 1 d . . . . .
F22 F 1.0569(12) -0.0815(7) 0.8540(8) 0.164(4) Uani 1 1 d . . . . .
F23 F 0.9328(12) 0.4459(7) 0.4554(6) 0.144(4) Uani 1 1 d . . . . .
F24 F 0.5855(8) 0.4880(11) 0.5790(6) 0.171(5) Uani 1 1 d . . . . .
F25 F 1.1150(11) 0.0403(10) 0.5482(10) 0.192(6) Uani 1 1 d . . . . .
F27 F 1.1035(11) 0.0005(8) 0.7519(9) 0.189(6) Uani 1 1 d . . . . .
F28 F 1.2308(11) 0.1311(10) 0.5464(8) 0.238(4) Uani 1 1 d . . . . .
F30 F 0.9674(13) -0.0808(10) 0.7699(10) 0.195(5) Uani 1 1 d . . . . .
N2 N 0.8110(6) 0.1549(6) 0.8639(5) 0.071(2) Uani 1 1 d . . . . .
N3 N 0.8845(8) 0.0999(6) 0.8087(4) 0.081(2) Uani 1 1 d . . . . .
N5 N 0.9117(8) 0.2677(6) 0.5456(5) 0.078(2) Uani 1 1 d . U . . .
N8 N 0.5974(7) 0.3580(7) 0.7121(6) 0.085(3) Uani 1 1 d . . . . .
N9 N 0.9746(7) 0.1984(5) 0.5691(5) 0.072(2) Uani 1 1 d . U . . .
N10 N 0.5894(7) 0.3473(6) 0.7901(5) 0.076(2) Uani 1 1 d . . . . .
C3 C 0.5007(8) 0.3966(8) 0.8336(8) 0.084(3) Uani 1 1 d . . . . .
C5 C 0.4480(10) 0.4436(9) 0.7802(9) 0.094(4) Uani 1 1 d . . . . .
H5 H 0.382652 0.484717 0.793118 0.113 Uiso 1 1 calc R U . . .
C9 C 0.8159(8) 0.1259(7) 0.9379(7) 0.077(3) Uani 1 1 d . . . . .
C11 C 0.4962(9) 0.4457(9) 0.6280(8) 0.088(3) Uani 1 1 d . . . . .
C12 C 0.8919(9) 0.0519(8) 0.9298(7) 0.083(3) Uani 1 1 d . . . . .
H12 H 0.912629 0.016989 0.971629 0.099 Uiso 1 1 calc R U . . .
C15 C 1.0142(11) -0.0276(9) 0.8083(8) 0.096(4) Uani 1 1 d . . . . .
C19 C 0.9310(9) 0.0397(8) 0.8479(8) 0.088(3) Uani 1 1 d . . . . .
C21 C 0.9683(10) 0.2939(7) 0.4715(6) 0.081(3) Uani 1 1 d . . . . .
C26 C 0.5124(9) 0.4170(8) 0.7041(8) 0.085(3) Uani 1 1 d . . . . .
C42 C 1.0722(9) 0.1864(9) 0.5038(7) 0.085(3) Uani 1 1 d . . . . .
C57 C 0.9245(13) 0.3684(10) 0.4267(8) 0.101(4) Uani 1 1 d . . . . .
C73 C 1.1649(14) 0.1127(13) 0.5084(10) 0.115(5) Uani 1 1 d . . . . .
C81 C 1.0735(13) 0.2467(10) 0.4394(8) 0.100(4) Uani 1 1 d . . . . .
H81 H 1.130570 0.253809 0.387753 0.120 Uiso 1 1 calc R U . . .
C86 C 0.4716(11) 0.4005(9) 0.9214(9) 0.097(4) Uani 1 1 d . . . . .
C102 C 0.7482(12) 0.1691(9) 1.0090(8) 0.099(4) Uani 1 1 d . . . . .
O1 O 1.3440(7) 0.6032(7) 0.3135(5) 0.103(3) Uani 1 1 d . . . . .
C24 C 1.6746(9) 0.6541(9) 0.1723(9) 0.093(4) Uani 1 1 d . . . . .
H24A H 1.698274 0.713805 0.152007 0.139 Uiso 1 1 calc R U . . .
H24B H 1.629727 0.633224 0.140137 0.139 Uiso 1 1 calc R U . . .
H24C H 1.744678 0.615232 0.167995 0.139 Uiso 1 1 calc R U . . .
C31 C 1.5231(9) 0.4983(7) 0.2718(6) 0.078(3) Uani 1 1 d . . . . .
H31 H 1.542738 0.511393 0.212068 0.094 Uiso 1 1 calc R U . . .
C32 C 1.5925(8) 0.5608(8) 0.3028(7) 0.079(3) Uani 1 1 d . . . . .
H32 H 1.674851 0.535158 0.288202 0.095 Uiso 1 1 calc R U . . .
C51 C 1.3905(9) 0.5129(11) 0.3079(7) 0.096(4) Uani 1 1 d . . . . .
C58 C 1.2163(15) 0.5293(13) 0.4401(10) 0.124(6) Uani 1 1 d . . . . .
H58A H 1.162728 0.535731 0.407469 0.186 Uiso 1 1 calc R U . . .
H58B H 1.190840 0.570522 0.482589 0.186 Uiso 1 1 calc R U . . .
H58C H 1.215669 0.469142 0.464820 0.186 Uiso 1 1 calc R U . . .
C62 C 1.6003(9) 0.6542(8) 0.2588(8) 0.089(3) Uani 1 1 d . . . . .
H62 H 1.519057 0.675024 0.259456 0.107 Uiso 1 1 calc R U . . .
C70 C 1.3393(11) 0.5483(8) 0.3868(8) 0.091(4) Uani 1 1 d . . . . .
C74 C 1.7062(14) 0.2804(10) 0.2942(13) 0.124(6) Uani 1 1 d . . . . .
H74A H 1.682782 0.283289 0.353519 0.149 Uiso 1 1 calc R U . . .
H74B H 1.791027 0.263440 0.274672 0.149 Uiso 1 1 calc R U . . .
C76 C 1.6461(14) 0.7213(11) 0.2997(11) 0.116(5) Uani 1 1 d . . . . .
H76A H 1.720809 0.698626 0.307088 0.174 Uiso 1 1 calc R U . . .
H76B H 1.588857 0.731567 0.352468 0.174 Uiso 1 1 calc R U . . .
H76C H 1.657793 0.776491 0.265826 0.174 Uiso 1 1 calc R U . . .
C80 C 1.5489(10) 0.5554(9) 0.3931(8) 0.093(3) Uani 1 1 d . . . . .
H80A H 1.594936 0.593702 0.412903 0.112 Uiso 1 1 calc R U . . .
H80B H 1.562176 0.494384 0.413816 0.112 Uiso 1 1 calc R U . . .
C83 C 1.5543(10) 0.3987(9) 0.2867(7) 0.089(3) Uani 1 1 d . . . . .
H83 H 1.533135 0.387867 0.346774 0.106 Uiso 1 1 calc R U . . .
C85 C 1.6827(12) 0.3684(9) 0.2548(10) 0.104(4) Uani 1 1 d . . . . .
C90 C 1.3500(11) 0.3599(11) 0.2961(9) 0.113(4) Uani 1 1 d . . . . .
H90A H 1.303542 0.322767 0.275480 0.136 Uiso 1 1 calc R U . . .
H90B H 1.326431 0.348755 0.355571 0.136 Uiso 1 1 calc R U . . .
C91 C 1.4206(14) 0.5821(10) 0.4266(8) 0.104(4) Uani 1 1 d . . . . .
H91A H 1.412420 0.646964 0.422890 0.124 Uiso 1 1 calc R U . . .
H91B H 1.393698 0.561989 0.484645 0.124 Uiso 1 1 calc R U . . .
C94 C 1.3217(11) 0.4538(11) 0.2759(9) 0.105(4) Uani 1 1 d . . . . .
H94A H 1.236552 0.467284 0.299998 0.126 Uiso 1 1 calc R U . . .
H94B H 1.341577 0.465073 0.216541 0.126 Uiso 1 1 calc R U . . .
C95 C 1.636(2) 0.2130(12) 0.2731(14) 0.140(7) Uani 1 1 d . U . . .
H95A H 1.647145 0.155287 0.301102 0.169 Uiso 1 1 calc R U . . .
H95B H 1.664374 0.206652 0.214222 0.169 Uiso 1 1 calc R U . . .
C101 C 1.5040(16) 0.2435(11) 0.2997(12) 0.127(5) Uani 1 1 d . U . . .
H10A H 1.458719 0.199907 0.285290 0.152 Uiso 1 1 calc R U . . .
H10B H 1.475557 0.245979 0.359113 0.152 Uiso 1 1 calc R U . . .
C103 C 1.5164(19) 0.3355(14) 0.1705(10) 0.137(6) Uani 1 1 d . . . . .
H10C H 1.510925 0.396364 0.148622 0.205 Uiso 1 1 calc R U . . .
H10D H 1.463459 0.300449 0.154780 0.205 Uiso 1 1 calc R U . . .
H10E H 1.597147 0.311516 0.149159 0.205 Uiso 1 1 calc R U . . .
C106 C 1.7624(13) 0.4094(11) 0.1982(11) 0.121(5) Uani 1 1 d . . . . .
H10F H 1.839917 0.384084 0.179750 0.145 Uiso 1 1 calc R U . . .
H10G H 1.743341 0.464945 0.175170 0.145 Uiso 1 1 calc R U . . .
C110 C 1.4824(12) 0.3329(10) 0.2601(9) 0.106(4) Uani 1 1 d . . . . .
O2 O 0.7083(6) 0.1161(5) 0.6565(4) 0.081(2) Uani 1 1 d . . . . .
C2 C 0.4384(9) 0.0892(8) 0.6753(8) 0.088(3) Uani 1 1 d . . . . .
H2A H 0.366639 0.127932 0.693396 0.105 Uiso 1 1 calc R U . . .
H2B H 0.419177 0.040057 0.649541 0.105 Uiso 1 1 calc R U . . .
C23 C 0.7846(9) -0.0333(8) 0.6205(7) 0.081(3) Uani 1 1 d . . . . .
H23A H 0.821373 -0.046517 0.663889 0.097 Uiso 1 1 calc R U . . .
H23B H 0.842798 -0.005036 0.573100 0.097 Uiso 1 1 calc R U . . .
C30 C 0.6792(9) 0.0277(7) 0.6488(7) 0.079(3) Uani 1 1 d . . . . .
C37 C 0.4618(10) -0.1498(9) 0.7705(8) 0.092(4) Uani 1 1 d . . . . .
C39 C 0.6544(11) 0.0998(8) 0.5949(7) 0.088(3) Uani 1 1 d . . . . .
C40 C 0.7127(14) -0.1993(11) 0.7326(9) 0.113(5) Uani 1 1 d . . . . .
H40A H 0.726396 -0.149878 0.759680 0.169 Uiso 1 1 calc R U . . .
H40B H 0.787485 -0.230998 0.707743 0.169 Uiso 1 1 calc R U . . .
H40C H 0.659671 -0.238980 0.772159 0.169 Uiso 1 1 calc R U . . .
C53 C 0.5016(13) 0.0886(10) 0.8793(8) 0.103(4) Uani 1 1 d . . . . .
H53A H 0.494016 0.136030 0.914718 0.154 Uiso 1 1 calc R U . . .
H53B H 0.579614 0.059086 0.868981 0.154 Uiso 1 1 calc R U . . .
H53C H 0.441597 0.046204 0.905381 0.154 Uiso 1 1 calc R U . . .
C56 C 0.5506(9) -0.1002(7) 0.7023(7) 0.079(3) Uani 1 1 d . . . . .
H56 H 0.513038 -0.086457 0.658740 0.095 Uiso 1 1 calc R U . . .
C63 C 0.4346(12) -0.1370(10) 0.8447(9) 0.102(4) Uani 1 1 d . . . . .
H63A H 0.380318 -0.173144 0.883566 0.122 Uiso 1 1 calc R U . . .
H63B H 0.468327 -0.091146 0.861474 0.122 Uiso 1 1 calc R U . . .
C64 C 0.5349(11) 0.1415(7) 0.6122(8) 0.087(3) Uani 1 1 d . . . . .
H64A H 0.514749 0.150331 0.561182 0.104 Uiso 1 1 calc R U . . .
H64B H 0.535163 0.200162 0.631549 0.104 Uiso 1 1 calc R U . . .
C65 C 0.5818(8) -0.0103(7) 0.7229(6) 0.073(2) Uani 1 1 d . . . . .
H65 H 0.614712 -0.021385 0.769003 0.087 Uiso 1 1 calc R U . . .
C68 C 0.6573(10) -0.1648(8) 0.6672(8) 0.088(3) Uani 1 1 d . . . . .
C69 C 0.3796(12) 0.1927(10) 0.8163(10) 0.109(4) Uani 1 1 d . . . . .
H69A H 0.308486 0.164728 0.850353 0.164 Uiso 1 1 calc R U . . .
H69B H 0.369539 0.213958 0.764090 0.164 Uiso 1 1 calc R U . . .
H69C H 0.393906 0.242260 0.842969 0.164 Uiso 1 1 calc R U . . .
C72 C 0.4858(9) 0.1251(8) 0.8026(7) 0.085(3) Uani 1 1 d . . . . .
H72 H 0.557668 0.157111 0.772053 0.102 Uiso 1 1 calc R U . . .
C78 C 0.4741(9) 0.0526(7) 0.7487(7) 0.082(3) Uani 1 1 d . . . . .
H78 H 0.408542 0.016248 0.782942 0.099 Uiso 1 1 calc R U . . .
C92 C 0.7319(13) 0.1168(9) 0.5118(8) 0.098(4) Uani 1 1 d . . . . .
H92A H 0.721222 0.178533 0.493836 0.146 Uiso 1 1 calc R U . . .
H92B H 0.712315 0.079242 0.475966 0.146 Uiso 1 1 calc R U . . .
H92C H 0.813716 0.104116 0.510169 0.146 Uiso 1 1 calc R U . . .
C96 C 0.4132(13) -0.2203(9) 0.7386(11) 0.114(5) Uani 1 1 d . . . . .
H96A H 0.374821 -0.193632 0.698853 0.136 Uiso 1 1 calc R U . . .
H96B H 0.353073 -0.250491 0.783448 0.136 Uiso 1 1 calc R U . . .
C99 C 0.5137(15) -0.2896(9) 0.6966(10) 0.112(5) Uani 1 1 d . . . . .
H99A H 0.542803 -0.324155 0.737850 0.135 Uiso 1 1 calc R U . . .
H99B H 0.482636 -0.330499 0.668677 0.135 Uiso 1 1 calc R U . . .
C104 C 0.7492(12) -0.1192(8) 0.5973(8) 0.092(4) Uani 1 1 d . . . . .
H10H H 0.717782 -0.106063 0.551245 0.110 Uiso 1 1 calc R U . . .
H10I H 0.819631 -0.159252 0.579666 0.110 Uiso 1 1 calc R U . . .
C105 C 0.6136(15) -0.2403(10) 0.6360(9) 0.109(5) Uani 1 1 d . . . . .
H10J H 0.680471 -0.282857 0.615719 0.131 Uiso 1 1 calc R U . . .
H10K H 0.587228 -0.217127 0.589379 0.131 Uiso 1 1 calc R U . . .
O3 O 0.8400(6) 0.4044(5) 0.7489(5) 0.090(2) Uani 1 1 d . . . . .
C7 C 0.7974(10) 0.5306(8) 0.6605(8) 0.088(3) Uani 1 1 d . . . . .
H7A H 0.718796 0.528401 0.699868 0.132 Uiso 1 1 calc R U . . .
H7B H 0.797423 0.505812 0.610869 0.132 Uiso 1 1 calc R U . . .
H7C H 0.819794 0.591716 0.648293 0.132 Uiso 1 1 calc R U . . .
C10 C 0.8830(9) 0.4789(7) 0.6948(6) 0.073(3) Uani 1 1 d . . . . .
C16 C 1.0215(8) 0.5418(7) 0.8336(6) 0.073(3) Uani 1 1 d . . . . .
H16 H 1.054486 0.578032 0.781839 0.088 Uiso 1 1 calc R U . . .
C20 C 0.9853(9) 0.4588(8) 0.8106(6) 0.079(3) Uani 1 1 d . . . . .
H20 H 0.961448 0.418334 0.860637 0.094 Uiso 1 1 calc R U . . .
C25 C 0.8764(9) 0.4779(8) 0.7812(7) 0.080(3) Uani 1 1 d . . . . .
C33 C 1.1049(9) 0.4614(7) 0.6656(6) 0.078(3) Uani 1 1 d . . . . .
H33B H 1.118730 0.523037 0.670939 0.094 Uiso 1 1 calc R U . . .
H33A H 1.176283 0.436781 0.626208 0.094 Uiso 1 1 calc R U . . .
C38 C 1.1175(9) 0.5310(8) 0.8740(6) 0.081(3) Uani 1 1 d . . . . .
C41 C 1.1734(14) 0.2718(11) 0.6802(10) 0.112(5) Uani 1 1 d . . . . .
H41A H 1.248453 0.281088 0.688386 0.169 Uiso 1 1 calc R U . . .
H41B H 1.171769 0.300444 0.628031 0.169 Uiso 1 1 calc R U . . .
H41C H 1.164133 0.208736 0.680819 0.169 Uiso 1 1 calc R U . . .
C43 C 1.0051(10) 0.4608(9) 0.6323(7) 0.087(3) Uani 1 1 d . . . . .
H43A H 1.006324 0.402941 0.611167 0.105 Uiso 1 1 calc R U . . .
H43B H 1.016434 0.505738 0.586421 0.105 Uiso 1 1 calc R U . . .
C44 C 1.1443(10) 0.4581(10) 0.9142(7) 0.092(3) Uani 1 1 d . . . . .
H44A H 1.199487 0.459162 0.942783 0.110 Uiso 1 1 calc R U . . .
H44B H 1.108119 0.405148 0.914111 0.110 Uiso 1 1 calc R U . . .
C45 C 0.7786(11) 0.5306(12) 0.8352(9) 0.108(5) Uani 1 1 d . . . . .
H45A H 0.745020 0.496233 0.887215 0.130 Uiso 1 1 calc R U . . .
H45B H 0.715805 0.544410 0.809799 0.130 Uiso 1 1 calc R U . . .
C60 C 1.0733(9) 0.3108(8) 0.7478(7) 0.084(3) Uani 1 1 d . . . . .
H60 H 0.997683 0.302631 0.737399 0.101 Uiso 1 1 calc R U . . .
C61 C 1.0705(11) 0.2626(9) 0.8270(9) 0.102(4) Uani 1 1 d . . . . .
H61A H 1.069889 0.199404 0.822640 0.152 Uiso 1 1 calc R U . . .
H61B H 0.999664 0.281691 0.869164 0.152 Uiso 1 1 calc R U . . .
H61C H 1.140030 0.275271 0.841111 0.152 Uiso 1 1 calc R U . . .
C67 C 1.1739(11) 0.6147(9) 0.8737(8) 0.095(3) Uani 1 1 d . . . . .
H67A H 1.212488 0.636740 0.817180 0.114 Uiso 1 1 calc R U . . .
H67B H 1.235037 0.603083 0.900816 0.114 Uiso 1 1 calc R U . . .
C71 C 1.0877(9) 0.4103(8) 0.7470(6) 0.078(3) Uani 1 1 d . . . . .
H71 H 1.160384 0.416222 0.761940 0.094 Uiso 1 1 calc R U . . .
C88 C 0.8248(13) 0.6165(10) 0.8504(9) 0.107(4) Uani 1 1 d . . . . .
H88A H 0.854609 0.651569 0.798332 0.129 Uiso 1 1 calc R U . . .
H88B H 0.758857 0.651137 0.885792 0.129 Uiso 1 1 calc R U . . .
C98 C 0.8767(16) 0.5625(15) 0.9739(9) 0.131(6) Uani 1 1 d . . . . .
H98A H 0.830320 0.607348 1.008779 0.196 Uiso 1 1 calc R U . . .
H98B H 0.943204 0.540783 0.992649 0.196 Uiso 1 1 calc R U . . .
H98C H 0.827418 0.513826 0.975916 0.196 Uiso 1 1 calc R U . . .
C107 C 0.9776(15) 0.6919(10) 0.8839(10) 0.122(5) Uani 1 1 d . . . . .
H10L H 1.002419 0.716201 0.826971 0.146 Uiso 1 1 calc R U . . .
H10M H 0.917695 0.733580 0.915749 0.146 Uiso 1 1 calc R U . . .
C108 C 1.0858(16) 0.6837(10) 0.9160(9) 0.113(5) Uani 1 1 d . . . . .
H10N H 1.122849 0.740809 0.906585 0.135 Uiso 1 1 calc R U . . .
H10O H 1.059687 0.667753 0.974913 0.135 Uiso 1 1 calc R U . . .
C109 C 0.9212(11) 0.6016(10) 0.8891(8) 0.100(4) Uani 1 1 d . . . . .
O4 O 1.1391(7) 0.8825(4) 0.2688(4) 0.0759(19) Uani 1 1 d . . . . .
C1 C 1.0526(10) 0.8468(7) 0.1252(7) 0.083(3) Uani 1 1 d . . . . .
H1 H 1.073742 0.815012 0.171790 0.099 Uiso 1 1 calc R U . . .
C4 C 1.1262(9) 1.0904(8) -0.0033(6) 0.079(3) Uani 1 1 d . . . . .
H4A H 1.124696 1.119572 -0.053336 0.094 Uiso 1 1 calc R U . . .
H4B H 1.158641 1.031960 -0.001626 0.094 Uiso 1 1 calc R U . . .
C6 C 1.0841(9) 1.1301(7) 0.0626(7) 0.076(3) Uani 1 1 d . . . . .
C8 C 1.0941(8) 1.0963(7) 0.1441(6) 0.072(3) Uani 1 1 d . . . . .
H8 H 1.015955 1.110981 0.183686 0.087 Uiso 1 1 calc R U . . .
C14 C 1.1564(13) 0.8394(9) 0.0514(7) 0.099(4) Uani 1 1 d . . . . .
H14A H 1.175138 0.777528 0.040668 0.149 Uiso 1 1 calc R U . . .
H14B H 1.223782 0.864506 0.059904 0.149 Uiso 1 1 calc R U . . .
H14C H 1.138373 0.871482 0.005190 0.149 Uiso 1 1 calc R U . . .
C27 C 0.9058(10) 0.9537(8) 0.2177(8) 0.090(4) Uani 1 1 d . . . . .
H27A H 0.883006 1.016834 0.222903 0.108 Uiso 1 1 calc R U . . .
H27B H 0.841003 0.925231 0.207631 0.108 Uiso 1 1 calc R U . . .
C28 C 1.3046(10) 1.1459(8) 0.1008(9) 0.093(3) Uani 1 1 d . . . . .
H28A H 1.331879 1.083962 0.098662 0.139 Uiso 1 1 calc R U . . .
H28B H 1.359735 1.179339 0.115832 0.139 Uiso 1 1 calc R U . . .
H28C H 1.299801 1.168871 0.047602 0.139 Uiso 1 1 calc R U . . .
C29 C 1.1150(8) 0.9946(7) 0.1578(6) 0.074(3) Uani 1 1 d . . . . .
H29 H 1.190673 0.976852 0.117050 0.088 Uiso 1 1 calc R U . . .
C34 C 1.1299(10) 0.9757(7) 0.2413(7) 0.081(3) Uani 1 1 d . . . . .
C35 C 1.2207(10) 1.0295(8) 0.2575(8) 0.088(3) Uani 1 1 d . . . . .
H35A H 1.223725 1.013806 0.313100 0.105 Uiso 1 1 calc R U . . .
H35B H 1.299174 1.015433 0.219443 0.105 Uiso 1 1 calc R U . . .
C36 C 1.1829(8) 1.1544(7) 0.1636(7) 0.076(3) Uani 1 1 d . . . . .
C47 C 0.9510(11) 0.8033(10) 0.1152(9) 0.101(4) Uani 1 1 d . . . . .
H47A H 0.924886 0.836075 0.072520 0.152 Uiso 1 1 calc R U . . .
H47B H 0.886355 0.802429 0.166101 0.152 Uiso 1 1 calc R U . . .
H47C H 0.975253 0.743052 0.100491 0.152 Uiso 1 1 calc R U . . .
C48 C 1.0177(9) 0.9433(7) 0.1453(6) 0.075(3) Uani 1 1 d . . . . .
H48 H 0.999026 0.973573 0.097259 0.089 Uiso 1 1 calc R U . . .
C49 C 1.1909(10) 1.1247(8) 0.2480(7) 0.087(3) Uani 1 1 d . . . . .
H49A H 1.251395 1.157918 0.258536 0.105 Uiso 1 1 calc R U . . .
H49B H 1.114843 1.138936 0.288678 0.105 Uiso 1 1 calc R U . . .
C50 C 1.1359(11) 1.2513(8) 0.1634(8) 0.092(3) Uani 1 1 d . . . . .
H50A H 1.194136 1.288848 0.171360 0.111 Uiso 1 1 calc R U . . .
H50B H 1.062564 1.257793 0.208918 0.111 Uiso 1 1 calc R U . . .
C52 C 0.9228(10) 0.9137(9) 0.2955(7) 0.090(3) Uani 1 1 d . . . . .
H52A H 0.922720 0.849104 0.295650 0.108 Uiso 1 1 calc R U . . .
H52B H 0.854765 0.932522 0.340791 0.108 Uiso 1 1 calc R U . . .
C54 C 1.0320(10) 1.2220(8) 0.0634(8) 0.087(3) Uani 1 1 d . . . . .
H54A H 1.021080 1.240395 0.010364 0.105 Uiso 1 1 calc R U . . .
H54B H 0.954219 1.224653 0.105173 0.105 Uiso 1 1 calc R U . . .
C77 C 1.0206(14) 0.9492(10) 0.3965(8) 0.104(4) Uani 1 1 d . . . . .
H77A H 0.967949 1.000770 0.413253 0.156 Uiso 1 1 calc R U . . .
H77B H 1.097234 0.958053 0.402478 0.156 Uiso 1 1 calc R U . . .
H77C H 0.987129 0.897202 0.430344 0.156 Uiso 1 1 calc R U . . .
C89 C 1.1107(11) 1.2828(9) 0.0810(9) 0.098(4) Uani 1 1 d . . . . .
H89A H 1.073388 1.342800 0.084664 0.118 Uiso 1 1 calc R U . . .
H89B H 1.185719 1.284646 0.036386 0.118 Uiso 1 1 calc R U . . .
C100 C 1.0349(12) 0.9366(9) 0.3112(7) 0.092(4) Uani 1 1 d . . . . .

loop_
_atom_site_aniso_label
_atom_site_aniso_U_11
_atom_site_aniso_U_22
_atom_site_aniso_U_33
_atom_site_aniso_U_23
_atom_site_aniso_U_13
_atom_site_aniso_U_12
Ag1 0.0687(3) 0.0868(4) 0.0764(4) -0.0051(3) -0.0199(3) -0.0142(3)
Ag2 0.0778(3) 0.0810(4) 0.0820(4) -0.0073(3) -0.0259(3) -0.0112(3)
Ag4 0.0758(3) 0.0882(4) 0.0785(4) -0.0088(3) -0.0270(3) -0.0150(3)
F1 0.080(3) 0.106(4) 0.098(4) 0.000(3) -0.017(3) -0.028(3)
F2 0.123(5) 0.089(4) 0.101(5) -0.002(4) 0.002(4) -0.007(4)
F4 0.090(4) 0.176(7) 0.065(3) -0.005(4) -0.019(3) -0.034(4)
F5 0.096(4) 0.192(7) 0.108(4) -0.054(4) -0.039(3) -0.016(4)
F6 0.084(4) 0.159(6) 0.136(5) -0.054(5) -0.024(4) -0.009(4)
F7 0.222(8) 0.111(5) 0.124(5) -0.049(4) -0.085(5) 0.048(5)
F12 0.113(5) 0.155(7) 0.082(4) -0.031(4) -0.003(4) -0.012(5)
F13 0.208(6) 0.105(5) 0.151(5) -0.029(4) -0.116(4) 0.014(5)
F18 0.137(6) 0.158(6) 0.182(8) -0.054(5) -0.026(5) -0.063(4)
F19 0.146(6) 0.147(6) 0.106(5) -0.043(4) -0.014(4) -0.054(4)
F26 0.106(6) 0.111(5) 0.367(18) -0.082(7) -0.026(8) -0.017(5)
F29 0.089(5) 0.155(8) 0.346(18) -0.068(10) -0.039(8) -0.018(5)
F31 0.167(7) 0.257(11) 0.067(4) -0.029(5) -0.020(4) -0.074(7)
F32 0.253(7) 0.285(10) 0.157(9) 0.028(7) -0.075(6) -0.190(5)
F33 0.407(13) 0.236(9) 0.164(11) 0.037(8) -0.078(10) -0.228(7)
F34 0.282(7) 0.107(7) 0.565(14) 0.007(8) -0.317(6) -0.041(5)
F35 0.328(16) 0.136(8) 0.151(8) -0.013(7) 0.091(9) -0.065(9)
F36 0.102(6) 0.320(19) 0.177(10) 0.070(11) -0.022(6) -0.042(8)
N1 0.067(4) 0.091(5) 0.064(4) -0.004(4) -0.016(3) -0.012(3)
N4 0.074(4) 0.069(4) 0.089(5) -0.001(4) -0.027(3) -0.018(3)
N6 0.066(4) 0.078(4) 0.084(4) -0.037(3) -0.011(3) -0.004(3)
N7 0.073(4) 0.083(5) 0.076(4) -0.008(4) -0.029(3) -0.007(3)
N11 0.077(4) 0.084(5) 0.056(4) -0.003(3) -0.017(3) -0.014(3)
N12 0.089(5) 0.095(4) 0.071(4) -0.043(3) -0.019(3) -0.009(4)
C13 0.077(4) 0.077(5) 0.089(5) -0.008(4) -0.040(3) -0.015(4)
C17 0.083(5) 0.087(6) 0.076(5) 0.002(5) -0.034(4) -0.002(5)
C18 0.086(5) 0.100(7) 0.071(5) 0.001(5) -0.024(4) -0.016(5)
C22 0.073(4) 0.080(5) 0.086(5) 0.003(4) -0.039(3) -0.016(4)
C46 0.092(6) 0.087(6) 0.088(6) -0.015(5) -0.029(5) -0.007(5)
C55 0.078(5) 0.077(5) 0.084(5) 0.005(4) -0.033(4) -0.018(4)
C59 0.100(6) 0.104(7) 0.109(6) -0.031(5) -0.054(4) 0.001(5)
C66 0.069(5) 0.101(7) 0.078(5) -0.003(5) -0.024(4) -0.004(5)
C75 0.075(5) 0.092(6) 0.088(6) -0.006(5) -0.031(4) -0.002(5)
C79 0.068(5) 0.092(7) 0.109(8) 0.014(6) -0.019(5) -0.016(5)
C82 0.090(6) 0.107(7) 0.112(8) -0.029(6) -0.033(5) -0.020(5)
C84 0.081(5) 0.088(6) 0.095(6) -0.013(5) -0.036(4) 0.000(5)
C87 0.060(4) 0.109(7) 0.079(6) 0.002(5) -0.019(4) -0.006(5)
C93 0.062(4) 0.091(6) 0.094(6) 0.007(5) -0.029(4) -0.001(4)
C97 0.101(6) 0.100(7) 0.092(7) -0.009(6) -0.034(5) -0.025(5)
Ag3 0.0756(3) 0.0849(4) 0.0773(4) -0.0016(3) -0.0216(3) -0.0055(3)
Ag5 0.0820(4) 0.0855(4) 0.0738(4) -0.0026(3) -0.0249(3) -0.0046(3)
Ag6 0.0712(3) 0.0889(4) 0.0812(4) -0.0015(3) -0.0247(3) -0.0031(3)
F3 0.099(4) 0.182(9) 0.099(5) 0.004(5) -0.032(4) -0.001(5)
F8 0.243(11) 0.118(6) 0.068(4) 0.011(4) -0.025(5) 0.022(7)
F9 0.127(6) 0.145(6) 0.112(5) -0.047(4) -0.028(4) 0.017(5)
F10 0.091(4) 0.144(6) 0.093(4) -0.020(4) -0.021(3) -0.017(4)
F11 0.132(6) 0.164(8) 0.138(6) 0.009(6) -0.056(4) 0.027(5)
F14 0.132(5) 0.131(5) 0.138(5) -0.057(4) -0.062(4) 0.022(4)
F15 0.312(12) 0.121(7) 0.138(6) 0.003(5) -0.128(5) -0.027(8)
F16 0.118(5) 0.122(5) 0.102(5) -0.017(4) -0.014(4) -0.025(4)
F17 0.170(7) 0.145(6) 0.099(5) -0.022(4) 0.005(5) -0.072(5)
F20 0.150(6) 0.162(7) 0.064(3) 0.005(4) -0.039(3) -0.003(6)
F21 0.169(7) 0.139(7) 0.158(7) 0.038(6) -0.071(5) 0.002(6)
F22 0.214(8) 0.125(6) 0.156(7) -0.011(6) -0.078(6) 0.063(5)
F23 0.221(9) 0.098(5) 0.131(6) -0.006(4) -0.085(5) 0.003(6)
F24 0.119(5) 0.286(13) 0.121(5) 0.071(6) -0.062(4) -0.076(6)
F25 0.144(7) 0.193(10) 0.182(10) 0.043(8) 0.001(7) 0.056(7)
F27 0.159(8) 0.119(7) 0.205(11) 0.016(7) 0.047(8) 0.029(6)
F28 0.240(7) 0.293(9) 0.267(7) -0.192(6) -0.190(4) 0.154(6)
F30 0.207(9) 0.184(9) 0.230(10) -0.090(7) -0.116(7) 0.076(7)
N2 0.062(3) 0.085(5) 0.068(4) 0.008(3) -0.026(3) -0.007(3)
N3 0.094(4) 0.090(5) 0.057(3) 0.034(3) -0.035(3) -0.001(4)
N5 0.084(4) 0.078(4) 0.071(4) -0.006(3) -0.020(3) -0.011(3)
N8 0.064(4) 0.109(6) 0.083(5) -0.018(4) -0.018(3) -0.012(4)
N9 0.080(4) 0.068(4) 0.069(4) 0.002(3) -0.028(3) 0.001(3)
N10 0.058(4) 0.073(4) 0.081(5) -0.002(4) -0.001(3) 0.001(3)
C3 0.062(4) 0.083(6) 0.106(7) 0.009(5) -0.025(4) -0.015(4)
C5 0.073(5) 0.088(7) 0.109(8) 0.007(6) -0.016(5) 0.000(5)
C9 0.067(4) 0.076(5) 0.091(6) 0.000(5) -0.033(4) -0.001(4)
C11 0.073(5) 0.093(7) 0.104(7) -0.003(6) -0.033(4) -0.009(5)
C12 0.083(5) 0.086(6) 0.088(6) 0.006(5) -0.039(4) -0.022(4)
C15 0.103(6) 0.095(7) 0.094(7) 0.000(6) -0.043(5) 0.011(6)
C19 0.082(5) 0.083(6) 0.105(7) 0.017(5) -0.038(4) -0.026(4)
C21 0.099(6) 0.077(5) 0.063(5) -0.012(4) -0.016(4) -0.017(5)
C26 0.070(4) 0.087(6) 0.103(6) -0.005(5) -0.035(4) -0.007(4)
C42 0.078(5) 0.107(7) 0.076(5) -0.012(5) -0.029(4) -0.008(5)
C57 0.117(8) 0.106(8) 0.085(7) -0.002(6) -0.036(6) -0.007(7)
C73 0.102(8) 0.137(11) 0.101(9) -0.016(8) -0.021(7) -0.008(8)
C81 0.117(8) 0.111(8) 0.071(6) -0.014(6) -0.023(5) -0.018(7)
C86 0.080(6) 0.095(7) 0.109(8) -0.005(6) -0.023(6) 0.002(6)
C102 0.109(7) 0.107(8) 0.084(6) -0.008(6) -0.027(5) -0.032(6)
O1 0.073(4) 0.133(7) 0.093(5) 0.007(5) -0.019(3) 0.017(4)
C24 0.059(4) 0.101(7) 0.117(8) -0.006(6) -0.025(5) -0.006(5)
C31 0.081(5) 0.090(6) 0.066(5) -0.003(4) -0.024(4) -0.023(4)
C32 0.063(4) 0.089(6) 0.090(6) -0.014(5) -0.029(4) -0.005(4)
C51 0.065(4) 0.145(10) 0.087(6) 0.014(6) -0.037(4) -0.017(5)
C58 0.121(10) 0.137(11) 0.091(8) 0.020(8) -0.014(7) 0.020(9)
C62 0.074(5) 0.083(6) 0.120(7) -0.003(6) -0.043(4) -0.009(4)
C70 0.097(6) 0.084(6) 0.088(6) 0.002(5) -0.024(5) 0.002(5)
C74 0.107(8) 0.091(8) 0.176(14) -0.027(8) -0.043(8) 0.000(7)
C76 0.108(8) 0.098(8) 0.140(11) -0.019(8) -0.033(8) -0.006(7)
C80 0.094(5) 0.096(7) 0.106(6) -0.009(6) -0.054(4) -0.001(5)
C83 0.075(5) 0.114(8) 0.072(6) 0.003(5) -0.016(4) -0.021(5)
C85 0.091(6) 0.092(7) 0.129(9) -0.024(6) -0.027(6) -0.016(5)
C90 0.103(6) 0.153(9) 0.094(7) -0.007(7) -0.033(5) -0.063(5)
C91 0.133(9) 0.100(8) 0.075(6) -0.006(6) -0.031(6) 0.009(7)
C94 0.076(5) 0.135(10) 0.105(8) 0.005(7) -0.026(5) -0.030(6)
C95 0.160(9) 0.096(9) 0.155(14) -0.022(9) -0.030(12) -0.009(9)
C101 0.138(7) 0.109(9) 0.145(11) -0.026(8) -0.049(8) -0.033(7)
C103 0.169(13) 0.150(12) 0.088(8) -0.014(8) -0.023(9) -0.054(10)
C106 0.079(7) 0.116(9) 0.152(12) -0.042(8) -0.005(7) -0.002(7)
C110 0.104(7) 0.105(8) 0.113(8) -0.024(6) -0.031(6) -0.029(6)
O2 0.088(4) 0.074(4) 0.082(4) -0.002(3) -0.030(3) -0.011(3)
C2 0.069(5) 0.079(6) 0.119(7) -0.001(5) -0.038(4) -0.001(4)
C23 0.069(5) 0.087(6) 0.075(6) -0.004(5) -0.007(4) -0.002(5)
C30 0.077(5) 0.079(5) 0.084(6) -0.008(5) -0.026(4) -0.011(4)
C37 0.074(5) 0.094(7) 0.095(7) 0.001(6) -0.009(5) -0.012(5)
C39 0.105(6) 0.083(6) 0.086(6) -0.011(5) -0.040(4) -0.015(5)
C40 0.120(8) 0.123(10) 0.101(7) -0.024(7) -0.045(6) 0.029(7)
C53 0.116(8) 0.114(8) 0.087(6) -0.024(6) -0.040(5) 0.000(7)
C56 0.073(5) 0.074(5) 0.087(6) 0.001(5) -0.023(4) -0.008(4)
C63 0.094(7) 0.104(8) 0.096(8) 0.008(6) -0.012(6) -0.023(6)
C64 0.101(6) 0.064(5) 0.101(7) 0.001(5) -0.039(5) -0.014(5)
C65 0.066(4) 0.077(5) 0.082(5) -0.001(4) -0.030(3) -0.012(4)
C68 0.083(6) 0.075(6) 0.103(7) -0.004(5) -0.027(5) -0.001(5)
C69 0.086(7) 0.109(8) 0.123(9) -0.042(6) -0.009(6) -0.005(6)
C72 0.071(5) 0.094(6) 0.085(6) -0.027(5) -0.010(4) -0.014(4)
C78 0.069(4) 0.078(5) 0.105(6) -0.011(5) -0.030(4) -0.014(4)
C92 0.115(8) 0.083(6) 0.094(7) -0.008(6) -0.029(6) -0.014(6)
C96 0.119(8) 0.085(7) 0.129(10) 0.014(7) -0.023(8) -0.042(6)
C99 0.136(10) 0.070(6) 0.122(10) -0.010(6) -0.023(8) -0.020(6)
C104 0.099(7) 0.084(6) 0.087(6) -0.007(5) -0.020(5) -0.003(5)
C105 0.127(10) 0.092(8) 0.093(8) 0.001(6) -0.016(7) 0.001(7)
O3 0.081(3) 0.097(4) 0.098(4) 0.010(4) -0.034(3) -0.035(3)
C7 0.089(5) 0.089(7) 0.095(6) 0.004(5) -0.041(4) -0.010(5)
C10 0.074(4) 0.079(5) 0.066(5) -0.002(4) -0.022(4) -0.010(4)
C16 0.071(4) 0.083(5) 0.069(4) -0.007(4) -0.025(3) -0.004(4)
C20 0.076(5) 0.089(6) 0.064(5) 0.003(4) -0.015(4) 0.000(5)
C25 0.068(4) 0.089(6) 0.083(6) 0.006(5) -0.025(4) -0.016(4)
C33 0.075(5) 0.081(5) 0.074(5) -0.014(4) -0.014(4) -0.009(4)
C38 0.077(5) 0.103(7) 0.068(5) -0.010(5) -0.026(4) -0.012(5)
C41 0.123(9) 0.100(8) 0.124(9) -0.016(7) -0.052(7) 0.006(7)
C43 0.084(5) 0.102(7) 0.076(6) -0.008(5) -0.025(4) -0.013(5)
C44 0.084(5) 0.124(9) 0.077(5) 0.000(6) -0.038(4) -0.016(6)
C45 0.069(5) 0.156(12) 0.091(7) 0.011(8) -0.021(5) 0.007(7)
C60 0.080(5) 0.084(6) 0.099(6) -0.022(5) -0.042(4) 0.013(4)
C61 0.096(6) 0.084(7) 0.136(9) 0.003(6) -0.052(5) -0.016(5)
C67 0.111(6) 0.091(7) 0.103(6) -0.011(5) -0.060(4) -0.012(5)
C71 0.074(5) 0.095(6) 0.071(5) -0.016(4) -0.027(4) -0.007(4)
C88 0.114(8) 0.108(8) 0.099(7) -0.026(6) -0.035(6) 0.026(7)
C98 0.119(9) 0.195(16) 0.079(7) -0.039(8) -0.029(6) 0.010(10)
C107 0.148(10) 0.108(8) 0.122(8) -0.048(6) -0.061(7) 0.038(7)
C108 0.157(10) 0.095(8) 0.098(7) -0.022(6) -0.057(6) 0.010(8)
C109 0.088(6) 0.128(9) 0.093(6) -0.032(6) -0.041(5) 0.018(6)
O4 0.098(4) 0.063(3) 0.068(3) 0.002(3) -0.030(3) 0.000(3)
C1 0.078(5) 0.079(5) 0.086(6) -0.016(5) -0.014(5) -0.003(4)
C4 0.086(5) 0.082(6) 0.069(5) 0.006(4) -0.027(4) -0.018(4)
C6 0.078(4) 0.073(5) 0.085(5) -0.006(4) -0.035(4) -0.010(4)
C8 0.063(4) 0.078(5) 0.072(5) -0.010(4) -0.013(4) -0.008(4)
C14 0.111(7) 0.107(7) 0.083(6) -0.038(5) -0.026(5) -0.004(6)
C27 0.070(5) 0.083(6) 0.107(8) 0.008(6) -0.016(5) -0.014(5)
C28 0.078(5) 0.091(6) 0.110(8) -0.003(6) -0.027(5) -0.025(5)
C29 0.070(4) 0.079(5) 0.072(5) -0.005(4) -0.022(4) 0.001(4)
C34 0.085(6) 0.079(6) 0.069(5) -0.005(4) -0.010(4) -0.005(5)
C35 0.085(5) 0.091(7) 0.089(6) 0.008(5) -0.033(4) -0.003(5)
C36 0.066(4) 0.070(5) 0.098(6) -0.022(4) -0.029(4) -0.003(4)
C47 0.093(6) 0.106(7) 0.112(8) -0.021(6) -0.034(5) -0.022(5)
C48 0.078(5) 0.075(5) 0.070(5) -0.004(4) -0.021(4) -0.011(4)
C49 0.093(6) 0.089(6) 0.089(6) -0.022(5) -0.036(4) -0.010(5)
C50 0.092(6) 0.088(6) 0.106(7) -0.016(5) -0.040(5) -0.007(5)
C52 0.078(6) 0.102(7) 0.078(6) -0.011(5) -0.001(5) -0.018(5)
C54 0.077(5) 0.087(6) 0.100(7) 0.005(5) -0.036(4) 0.001(5)
C77 0.116(9) 0.099(8) 0.082(7) 0.001(6) -0.015(6) 0.004(7)
C89 0.096(6) 0.080(6) 0.126(9) 0.004(6) -0.046(5) -0.006(5)
C100 0.099(7) 0.089(7) 0.082(6) 0.016(5) -0.024(5) -0.001(6)

loop_
_atom_type_symbol
_atom_type_description
_atom_type_scat_dispersion_real
_atom_type_scat_dispersion_imag
_atom_type_scat_source
C C 0.0181 0.0091 'International Tables Vol C Tables 4.2.6.8 and 6.1.1.4'
H H 0.0000 0.0000 'International Tables Vol C Tables 4.2.6.8 and 6.1.1.4'
Ag Ag 0.1306 4.2820 'International Tables Vol C Tables 4.2.6.8 and 6.1.1.4'
F F 0.0727 0.0534 'International Tables Vol C Tables 4.2.6.8 and 6.1.1.4'
N N 0.0311 0.0180 'International Tables Vol C Tables 4.2.6.8 and 6.1.1.4'
O O 0.0492 0.0322 'International Tables Vol C Tables 4.2.6.8 and 6.1.1.4'

loop_
_geom_angle_atom_site_label_1
_geom_angle_atom_site_label_2
_geom_angle_atom_site_label_3
_geom_angle
_geom_angle_site_symmetry_1
_geom_angle_site_symmetry_3
_geom_angle_publ_flag
N1 Ag1 Ag4 62.0(3) . . ?
N11 Ag1 Ag4 119.2(2) . . ?
N11 Ag1 N1 170.1(4) . . ?
N6 Ag2 Ag4 118.8(2) . . ?
N6 Ag2 N12 172.7(4) . . ?
N12 Ag2 Ag4 62.2(2) . . ?
Ag1 Ag4 Ag2 61.59(2) . . ?
N4 Ag4 Ag1 61.7(2) . . ?
N4 Ag4 Ag2 121.4(2) . . ?
N4 Ag4 N7 175.5(3) . . ?
N7 Ag4 Ag1 121.0(2) . . ?
N7 Ag4 Ag2 62.2(2) . . ?
N4 N1 Ag1 118.8(7) . . ?
C22 N1 Ag1 133.5(7) . . ?
C22 N1 N4 107.6(7) . . ?
N1 N4 Ag4 117.0(6) . . ?
C17 N4 Ag4 133.8(8) . . ?
C17 N4 N1 108.9(9) . . ?
N11 N6 Ag2 117.2(6) . . ?
C93 N6 Ag2 134.5(8) . . ?
C93 N6 N11 107.6(8) . . ?
N12 N7 Ag4 118.0(6) . . ?
C46 N7 Ag4 134.9(7) . . ?
C46 N7 N12 106.7(9) . . ?
N6 N11 Ag1 120.6(6) . . ?
N6 N11 C66 107.9(8) . . ?
C66 N11 Ag1 131.0(8) . . ?
N7 N12 Ag2 117.0(7) . . ?
C84 N12 Ag2 133.7(7) . . ?
C84 N12 N7 109.3(8) . . ?
F5 C13 F19 103.8(10) . . ?
F5 C13 C22 111.7(8) . . ?
F7 C13 F5 107.8(11) . . ?
F7 C13 F19 103.4(9) . . ?
F7 C13 C22 115.1(10) . . ?
F19 C13 C22 113.9(9) . . ?
N4 C17 C18 120.5(11) . . ?
N4 C17 C55 110.6(9) . . ?
C55 C17 C18 128.8(10) . . ?
F1 C18 C17 111.2(11) . . ?
F2 C18 F1 107.1(9) . . ?
F2 C18 F4 106.7(11) . . ?
F2 C18 C17 112.8(10) . . ?
F4 C18 F1 106.8(9) . . ?
F4 C18 C17 111.9(10) . . ?
N1 C22 C13 121.4(8) . . ?
N1 C22 C55 109.7(9) . . ?
C55 C22 C13 128.9(10) . . ?
N7 C46 C59 109.7(11) . . ?
N7 C46 C97 121.0(12) . . ?
C59 C46 C97 129.2(12) . . ?
C17 C55 C22 103.1(9) . . ?
C17 C55 H55 128.5 . . ?
C22 C55 H55 128.5 . . ?
C46 C59 H59 126.8 . . ?
C46 C59 C84 106.3(12) . . ?
C84 C59 H59 126.8 . . ?
N11 C66 C75 120.6(10) . . ?
N11 C66 C87 108.8(11) . . ?
C87 C66 C75 130.4(10) . . ?
F6 C75 F13 106.3(11) . . ?
F6 C75 C66 113.0(10) . . ?
F12 C75 F6 107.9(11) . . ?
F12 C75 F13 107.1(10) . . ?
F12 C75 C66 111.7(10) . . ?
F13 C75 C66 110.6(11) . . ?
F26 C79 C93 116.2(10) . . ?
F33 C79 F26 93.6(14) . . ?
F33 C79 C93 114.2(15) . . ?
F34 C79 F26 108.4(16) . . ?
F34 C79 F33 107.0(15) . . ?
F34 C79 C93 115.1(12) . . ?
F18 C82 C84 110.2(11) . . ?
F29 C82 F18 106.2(14) . . ?
F29 C82 F32 105.3(14) . . ?
F29 C82 C84 117.7(13) . . ?
F32 C82 F18 103.1(14) . . ?
F32 C82 C84 113.2(13) . . ?
N12 C84 C59 108.0(11) . . ?
N12 C84 C82 122.3(11) . . ?
C59 C84 C82 129.4(13) . . ?
C66 C87 H87 127.9 . . ?
C93 C87 C66 104.3(9) . . ?
C93 C87 H87 127.9 . . ?
N6 C93 C79 120.7(11) . . ?
N6 C93 C87 111.3(10) . . ?
C87 C93 C79 127.9(10) . . ?
F31 C97 F36 104.1(14) . . ?
F31 C97 C46 113.4(13) . . ?
F35 C97 F31 108.5(15) . . ?
F35 C97 F36 103.5(17) . . ?
F35 C97 C46 112.8(12) . . ?
F36 C97 C46 113.8(13) . . ?
N5 Ag3 Ag6 118.2(3) . . ?
N8 Ag3 Ag6 61.9(3) . . ?
N8 Ag3 N5 174.4(4) . . ?
N9 Ag5 N3 167.1(4) . . ?
N2 Ag6 Ag3 120.7(2) . . ?
N2 Ag6 N10 171.1(3) . . ?
N10 Ag6 Ag3 61.0(2) . . ?
N3 N2 Ag6 120.2(6) . . ?
C9 N2 Ag6 131.7(7) . . ?
C9 N2 N3 108.0(8) . . ?
N2 N3 Ag5 117.0(6) . . ?
C19 N3 Ag5 133.9(8) . . ?
C19 N3 N2 108.2(8) . . ?
N9 N5 Ag3 117.8(6) . . ?
C21 N5 Ag3 134.0(8) . . ?
C21 N5 N9 108.1(8) . . ?
N10 N8 Ag3 117.6(7) . . ?
N10 N8 C26 107.9(9) . . ?
C26 N8 Ag3 132.8(8) . . ?
N5 N9 Ag5 120.4(6) . . ?
N5 N9 C42 105.3(8) . . ?
C42 N9 Ag5 134.2(8) . . ?
N8 N10 Ag6 118.3(6) . . ?
C3 N10 Ag6 130.8(8) . . ?
C3 N10 N8 110.9(9) . . ?
N10 C3 C5 107.5(11) . . ?
N10 C3 C86 123.5(11) . . ?
C5 C3 C86 128.9(11) . . ?
C3 C5 H5 127.5 . . ?
C26 C5 C3 104.9(10) . . ?
C26 C5 H5 127.5 . . ?
N2 C9 C12 107.9(9) . . ?
N2 C9 C102 121.6(10) . . ?
C12 C9 C102 130.4(11) . . ?
F11 C11 C26 113.0(11) . . ?
F15 C11 F11 103.8(13) . . ?
F15 C11 F24 106.4(12) . . ?
F15 C11 C26 113.0(12) . . ?
F24 C11 F11 107.0(12) . . ?
F24 C11 C26 112.9(11) . . ?
C9 C12 H12 127.3 . . ?
C19 C12 C9 105.4(11) . . ?
C19 C12 H12 127.3 . . ?
F22 C15 F30 103.4(13) . . ?
F22 C15 C19 116.4(12) . . ?
F27 C15 F22 105.0(13) . . ?
F27 C15 F30 102.7(14) . . ?
F27 C15 C19 115.2(12) . . ?
F30 C15 C19 112.7(12) . . ?
N3 C19 C12 110.4(10) . . ?
N3 C19 C15 122.6(12) . . ?
C12 C19 C15 126.9(12) . . ?
N5 C21 C57 122.6(10) . . ?
N5 C21 C81 113.8(11) . . ?
C81 C21 C57 123.5(10) . . ?
N8 C26 C5 108.8(11) . . ?
N8 C26 C11 123.2(10) . . ?
C5 C26 C11 128.0(11) . . ?
N9 C42 C73 120.0(11) . . ?
N9 C42 C81 112.3(11) . . ?
C81 C42 C73 127.8(11) . . ?
F8 C57 F21 105.1(14) . . ?
F8 C57 F23 108.1(13) . . ?
F8 C57 C21 117.9(12) . . ?
F21 C57 F23 99.1(13) . . ?
F21 C57 C21 113.5(12) . . ?
F23 C57 C21 111.3(12) . . ?
F9 C73 F25 105.7(16) . . ?
F9 C73 C42 111.1(14) . . ?
F25 C73 C42 111.3(13) . . ?
F28 C73 F9 110.6(14) . . ?
F28 C73 F25 104.3(17) . . ?
F28 C73 C42 113.3(16) . . ?
C21 C81 H81 129.8 . . ?
C42 C81 C21 100.5(10) . . ?
C42 C81 H81 129.8 . . ?
F3 C86 F17 107.2(13) . . ?
F3 C86 C3 112.8(10) . . ?
F14 C86 F3 107.4(13) . . ?
F14 C86 F17 106.8(10) . . ?
F14 C86 C3 112.2(12) . . ?
F17 C86 C3 110.1(13) . . ?
F10 C102 F16 102.3(11) . . ?
F10 C102 C9 113.2(12) . . ?
F16 C102 C9 111.1(10) . . ?
F20 C102 F10 109.8(10) . . ?
F20 C102 F16 107.6(12) . . ?
F20 C102 C9 112.2(12) . . ?
C51 O1 C70 60.3(8) . . ?
H24A C24 H24B 109.5 . . ?
H24A C24 H24C 109.5 . . ?
H24B C24 H24C 109.5 . . ?
C62 C24 H24A 109.5 . . ?
C62 C24 H24B 109.5 . . ?
C62 C24 H24C 109.5 . . ?
C32 C31 H31 107.3 . . ?
C32 C31 C83 114.3(10) . . ?
C51 C31 H31 107.3 . . ?
C51 C31 C32 112.7(10) . . ?
C51 C31 C83 107.6(10) . . ?
C83 C31 H31 107.3 . . ?
C31 C32 H32 105.6 . . ?
C31 C32 C62 113.2(10) . . ?
C62 C32 H32 105.6 . . ?
C80 C32 C31 109.0(9) . . ?
C80 C32 H32 105.6 . . ?
C80 C32 C62 116.9(10) . . ?
O1 C51 C31 117.0(11) . . ?
O1 C51 C70 59.9(9) . . ?
O1 C51 C94 114.1(10) . . ?
C70 C51 C31 120.9(11) . . ?
C70 C51 C94 120.9(10) . . ?
C94 C51 C31 113.0(11) . . ?
H58A C58 H58B 109.5 . . ?
H58A C58 H58C 109.5 . . ?
H58B C58 H58C 109.5 . . ?
C70 C58 H58A 109.5 . . ?
C70 C58 H58B 109.5 . . ?
C70 C58 H58C 109.5 . . ?
C24 C62 C32 112.3(10) . . ?
C24 C62 H62 107.4 . . ?
C24 C62 C76 108.5(11) . . ?
C32 C62 H62 107.4 . . ?
C76 C62 C32 113.5(12) . . ?
C76 C62 H62 107.4 . . ?
O1 C70 C51 59.8(9) . . ?
O1 C70 C58 114.2(12) . . ?
O1 C70 C91 109.3(11) . . ?
C51 C70 C58 122.2(14) . . ?
C51 C70 C91 118.3(11) . . ?
C91 C70 C58 117.1(12) . . ?
H74A C74 H74B 108.3 . . ?
C85 C74 H74A 109.9 . . ?
C85 C74 H74B 109.9 . . ?
C85 C74 C95 108.7(17) . . ?
C95 C74 H74A 109.9 . . ?
C95 C74 H74B 109.9 . . ?
C62 C76 H76A 109.5 . . ?
C62 C76 H76B 109.5 . . ?
C62 C76 H76C 109.5 . . ?
H76A C76 H76B 109.5 . . ?
H76A C76 H76C 109.5 . . ?
H76B C76 H76C 109.5 . . ?
C32 C80 H80A 108.9 . . ?
C32 C80 H80B 108.9 . . ?
C32 C80 C91 113.2(11) . . ?
H80A C80 H80B 107.8 . . ?
C91 C80 H80A 108.9 . . ?
C91 C80 H80B 108.9 . . ?
C31 C83 H83 105.1 . . ?
C31 C83 C110 116.2(11) . . ?
C85 C83 C31 117.0(10) . . ?
C85 C83 H83 105.1 . . ?
C85 C83 C110 107.0(11) . . ?
C110 C83 H83 105.1 . . ?
C74 C85 C83 111.4(12) . . ?
C106 C85 C74 123.0(14) . . ?
C106 C85 C83 125.5(14) . . ?
H90A C90 H90B 107.8 . . ?
C94 C90 H90A 109.0 . . ?
C94 C90 H90B 109.0 . . ?
C94 C90 C110 113.1(11) . . ?
C110 C90 H90A 109.0 . . ?
C110 C90 H90B 109.0 . . ?
C70 C91 H91A 108.1 . . ?
C70 C91 H91B 108.1 . . ?
C80 C91 C70 116.7(12) . . ?
C80 C91 H91A 108.1 . . ?
C80 C91 H91B 108.1 . . ?
H91A C91 H91B 107.3 . . ?
C51 C94 H94A 109.6 . . ?
C51 C94 H94B 109.6 . . ?
C90 C94 C51 110.3(13) . . ?
C90 C94 H94A 109.6 . . ?
C90 C94 H94B 109.6 . . ?
H94A C94 H94B 108.1 . . ?
C74 C95 H95A 109.8 . . ?
C74 C95 H95B 109.8 . . ?
C74 C95 C101 109.3(15) . . ?
H95A C95 H95B 108.3 . . ?
C101 C95 H95A 109.8 . . ?
C101 C95 H95B 109.8 . . ?
C95 C101 H10A 109.2 . . ?
C95 C101 H10B 109.2 . . ?
H10A C101 H10B 107.9 . . ?
C110 C101 C95 112.2(14) . . ?
C110 C101 H10A 109.2 . . ?
C110 C101 H10B 109.2 . . ?
H10C C103 H10D 109.5 . . ?
H10C C103 H10E 109.5 . . ?
H10D C103 H10E 109.5 . . ?
C110 C103 H10C 109.5 . . ?
C110 C103 H10D 109.5 . . ?
C110 C103 H10E 109.5 . . ?
C85 C106 H10F 120.0 . . ?
C85 C106 H10G 120.0 . . ?
H10F C106 H10G 120.0 . . ?
C90 C110 C83 107.8(11) . . ?
C101 C110 C83 106.5(13) . . ?
C101 C110 C90 107.7(12) . . ?
C103 C110 C83 110.4(13) . . ?
C103 C110 C90 110.4(15) . . ?
C103 C110 C101 113.8(14) . . ?
C30 O2 C39 60.0(7) . . ?
H2A C2 H2B 107.8 . . ?
C64 C2 H2A 109.0 . . ?
C64 C2 H2B 109.0 . . ?
C78 C2 H2A 109.0 . . ?
C78 C2 H2B 109.0 . . ?
C78 C2 C64 113.0(10) . . ?
H23A C23 H23B 108.1 . . ?
C30 C23 H23A 109.6 . . ?
C30 C23 H23B 109.6 . . ?
C30 C23 C104 110.2(10) . . ?
C104 C23 H23A 109.6 . . ?
C104 C23 H23B 109.6 . . ?
O2 C30 C23 113.3(9) . . ?
O2 C30 C39 60.5(8) . . ?
O2 C30 C65 114.0(9) . . ?
C23 C30 C65 114.0(9) . . ?
C39 C30 C23 120.6(9) . . ?
C39 C30 C65 121.8(9) . . ?
C63 C37 C56 125.8(13) . . ?
C63 C37 C96 123.7(13) . . ?
C96 C37 C56 110.4(12) . . ?
O2 C39 C64 111.4(10) . . ?
O2 C39 C92 113.3(11) . . ?
C30 C39 O2 59.5(8) . . ?
C30 C39 C64 120.2(10) . . ?
C30 C39 C92 122.2(11) . . ?
C92 C39 C64 115.3(11) . . ?
H40A C40 H40B 109.5 . . ?
H40A C40 H40C 109.5 . . ?
H40B C40 H40C 109.5 . . ?
C68 C40 H40A 109.5 . . ?
C68 C40 H40B 109.5 . . ?
C68 C40 H40C 109.5 . . ?
H53A C53 H53B 109.5 . . ?
H53A C53 H53C 109.5 . . ?
H53B C53 H53C 109.5 . . ?
C72 C53 H53A 109.5 . . ?
C72 C53 H53B 109.5 . . ?
C72 C53 H53C 109.5 . . ?
C37 C56 H56 105.9 . . ?
C37 C56 C65 115.3(10) . . ?
C37 C56 C68 107.8(9) . . ?
C65 C56 H56 105.9 . . ?
C68 C56 H56 105.9 . . ?
C68 C56 C65 115.3(9) . . ?
C37 C63 H63A 120.0 . . ?
C37 C63 H63B 120.0 . . ?
H63A C63 H63B 120.0 . . ?
C2 C64 H64A 108.6 . . ?
C2 C64 H64B 108.6 . . ?
C39 C64 C2 114.7(10) . . ?
C39 C64 H64A 108.6 . . ?
C39 C64 H64B 108.6 . . ?
H64A C64 H64B 107.6 . . ?
C30 C65 C56 108.2(9) . . ?
C30 C65 H65 107.9 . . ?
C56 C65 H65 107.9 . . ?
C78 C65 C30 112.6(9) . . ?
C78 C65 C56 112.1(8) . . ?
C78 C65 H65 107.9 . . ?
C40 C68 C56 110.4(11) . . ?
C104 C68 C40 109.1(11) . . ?
C104 C68 C56 110.4(10) . . ?
C105 C68 C40 110.2(12) . . ?
C105 C68 C56 108.0(11) . . ?
C105 C68 C104 108.7(11) . . ?
H69A C69 H69B 109.5 . . ?
H69A C69 H69C 109.5 . . ?
H69B C69 H69C 109.5 . . ?
C72 C69 H69A 109.5 . . ?
C72 C69 H69B 109.5 . . ?
C72 C69 H69C 109.5 . . ?
C53 C72 C69 111.5(11) . . ?
C53 C72 H72 107.3 . . ?
C53 C72 C78 112.7(11) . . ?
C69 C72 H72 107.3 . . ?
C69 C72 C78 110.5(11) . . ?
C78 C72 H72 107.3 . . ?
C2 C78 C65 110.1(9) . . ?
C2 C78 C72 113.4(10) . . ?
C2 C78 H78 106.1 . . ?
C65 C78 C72 114.3(9) . . ?
C65 C78 H78 106.1 . . ?
C72 C78 H78 106.1 . . ?
C39 C92 H92A 109.5 . . ?
C39 C92 H92B 109.5 . . ?
C39 C92 H92C 109.5 . . ?
H92A C92 H92B 109.5 . . ?
H92A C92 H92C 109.5 . . ?
H92B C92 H92C 109.5 . . ?
C37 C96 H96A 109.4 . . ?
C37 C96 H96B 109.4 . . ?
C37 C96 C99 111.0(13) . . ?
H96A C96 H96B 108.0 . . ?
C99 C96 H96A 109.4 . . ?
C99 C96 H96B 109.4 . . ?
C96 C99 H99A 110.0 . . ?
C96 C99 H99B 110.0 . . ?
H99A C99 H99B 108.3 . . ?
C105 C99 C96 108.6(11) . . ?
C105 C99 H99A 110.0 . . ?
C105 C99 H99B 110.0 . . ?
C23 C104 H10H 109.2 . . ?
C23 C104 H10I 109.2 . . ?
C68 C104 C23 112.2(10) . . ?
C68 C104 H10H 109.2 . . ?
C68 C104 H10I 109.2 . . ?
H10H C104 H10I 107.9 . . ?
C68 C105 C99 116.0(13) . . ?
C68 C105 H10J 108.3 . . ?
C68 C105 H10K 108.3 . . ?
C99 C105 H10J 108.3 . . ?
C99 C105 H10K 108.3 . . ?
H10J C105 H10K 107.4 . . ?
C10 O3 C25 61.8(7) . . ?
H7A C7 H7B 109.5 . . ?
H7A C7 H7C 109.5 . . ?
H7B C7 H7C 109.5 . . ?
C10 C7 H7A 109.5 . . ?
C10 C7 H7B 109.5 . . ?
C10 C7 H7C 109.5 . . ?
O3 C10 C7 116.6(9) . . ?
O3 C10 C25 60.0(7) . . ?
O3 C10 C43 113.6(9) . . ?
C7 C10 C43 114.3(9) . . ?
C25 C10 C7 122.8(9) . . ?
C25 C10 C43 117.8(9) . . ?
C20 C16 H16 105.9 . . ?
C20 C16 C38 116.0(9) . . ?
C20 C16 C109 116.8(9) . . ?
C38 C16 H16 105.9 . . ?
C38 C16 C109 105.2(9) . . ?
C109 C16 H16 105.9 . . ?
C16 C20 H20 107.3 . . ?
C16 C20 C25 110.3(9) . . ?
C16 C20 C71 112.9(9) . . ?
C25 C20 H20 107.3 . . ?
C25 C20 C71 111.5(9) . . ?
C71 C20 H20 107.3 . . ?
O3 C25 C10 58.1(7) . . ?
O3 C25 C20 115.6(9) . . ?
O3 C25 C45 114.9(10) . . ?
C10 C25 C20 122.7(8) . . ?
C10 C25 C45 117.9(10) . . ?
C45 C25 C20 114.8(11) . . ?
H33B C33 H33A 107.5 . . ?
C43 C33 H33B 108.5 . . ?
C43 C33 H33A 108.5 . . ?
C43 C33 C71 115.0(9) . . ?
C71 C33 H33B 108.5 . . ?
C71 C33 H33A 108.5 . . ?
C44 C38 C16 125.8(11) . . ?
C44 C38 C67 120.5(11) . . ?
C67 C38 C16 113.4(10) . . ?
H41A C41 H41B 109.5 . . ?
H41A C41 H41C 109.5 . . ?
H41B C41 H41C 109.5 . . ?
C60 C41 H41A 109.5 . . ?
C60 C41 H41B 109.5 . . ?
C60 C41 H41C 109.5 . . ?
C10 C43 H43A 108.8 . . ?
C10 C43 H43B 108.8 . . ?
C33 C43 C10 114.0(10) . . ?
C33 C43 H43A 108.8 . . ?
C33 C43 H43B 108.8 . . ?
H43A C43 H43B 107.7 . . ?
C38 C44 H44A 120.0 . . ?
C38 C44 H44B 120.0 . . ?
H44A C44 H44B 120.0 . . ?
C25 C45 H45A 109.7 . . ?
C25 C45 H45B 109.7 . . ?
C25 C45 C88 109.8(11) . . ?
H45A C45 H45B 108.2 . . ?
C88 C45 H45A 109.7 . . ?
C88 C45 H45B 109.7 . . ?
C41 C60 H60 108.4 . . ?
C41 C60 C71 109.6(10) . . ?
C61 C60 C41 109.5(11) . . ?
C61 C60 H60 108.4 . . ?
C61 C60 C71 112.6(10) . . ?
C71 C60 H60 108.4 . . ?
C60 C61 H61A 109.5 . . ?
C60 C61 H61B 109.5 . . ?
C60 C61 H61C 109.5 . . ?
H61A C61 H61B 109.5 . . ?
H61A C61 H61C 109.5 . . ?
H61B C61 H61C 109.5 . . ?
C38 C67 H67A 109.3 . . ?
C38 C67 H67B 109.3 . . ?
C38 C67 C108 111.7(11) . . ?
H67A C67 H67B 107.9 . . ?
C108 C67 H67A 109.3 . . ?
C108 C67 H67B 109.3 . . ?
C20 C71 H71 106.5 . . ?
C33 C71 C20 107.4(9) . . ?
C33 C71 C60 115.2(9) . . ?
C33 C71 H71 106.5 . . ?
C60 C71 C20 114.2(8) . . ?
C60 C71 H71 106.5 . . ?
C45 C88 H88A 108.9 . . ?
C45 C88 H88B 108.9 . . ?
H88A C88 H88B 107.7 . . ?
C109 C88 C45 113.3(12) . . ?
C109 C88 H88A 108.9 . . ?
C109 C88 H88B 108.9 . . ?
H98A C98 H98B 109.5 . . ?
H98A C98 H98C 109.5 . . ?
H98B C98 H98C 109.5 . . ?
C109 C98 H98A 109.5 . . ?
C109 C98 H98B 109.5 . . ?
C109 C98 H98C 109.5 . . ?
H10L C107 H10M 107.8 . . ?
C108 C107 H10L 109.1 . . ?
C108 C107 H10M 109.1 . . ?
C108 C107 C109 112.6(12) . . ?
C109 C107 H10L 109.1 . . ?
C109 C107 H10M 109.1 . . ?
C67 C108 C107 110.3(13) . . ?
C67 C108 H10N 109.6 . . ?
C67 C108 H10O 109.6 . . ?
C107 C108 H10N 109.6 . . ?
C107 C108 H10O 109.6 . . ?
H10N C108 H10O 108.1 . . ?
C88 C109 C16 107.4(11) . . ?
C88 C109 C107 107.7(13) . . ?
C98 C109 C16 112.5(13) . . ?
C98 C109 C88 111.7(12) . . ?
C98 C109 C107 112.2(14) . . ?
C107 C109 C16 105.0(10) . . ?
C34 O4 C100 61.2(7) . . ?
C14 C1 H1 108.0 . . ?
C14 C1 C47 110.1(11) . . ?
C14 C1 C48 112.1(10) . . ?
C47 C1 H1 108.0 . . ?
C47 C1 C48 110.4(10) . . ?
C48 C1 H1 108.0 . . ?
H4A C4 H4B 120.0 . . ?
C6 C4 H4A 120.0 . . ?
C6 C4 H4B 120.0 . . ?
C4 C6 C8 125.6(10) . . ?
C4 C6 C54 122.2(11) . . ?
C54 C6 C8 111.8(9) . . ?
C6 C8 H8 105.3 . . ?
C6 C8 C29 116.5(9) . . ?
C6 C8 C36 107.4(8) . . ?
C29 C8 H8 105.3 . . ?
C29 C8 C36 115.7(9) . . ?
C36 C8 H8 105.3 . . ?
C1 C14 H14A 109.5 . . ?
C1 C14 H14B 109.5 . . ?
C1 C14 H14C 109.5 . . ?
H14A C14 H14B 109.5 . . ?
H14A C14 H14C 109.5 . . ?
H14B C14 H14C 109.5 . . ?
H27A C27 H27B 107.9 . . ?
C48 C27 H27A 109.2 . . ?
C48 C27 H27B 109.2 . . ?
C52 C27 H27A 109.2 . . ?
C52 C27 H27B 109.2 . . ?
C52 C27 C48 112.0(10) . . ?
H28A C28 H28B 109.5 . . ?
H28A C28 H28C 109.5 . . ?
H28B C28 H28C 109.5 . . ?
C36 C28 H28A 109.5 . . ?
C36 C28 H28B 109.5 . . ?
C36 C28 H28C 109.5 . . ?
C8 C29 H29 107.7 . . ?
C34 C29 C8 107.7(9) . . ?
C34 C29 H29 107.7 . . ?
C34 C29 C48 113.5(9) . . ?
C48 C29 C8 112.3(9) . . ?
C48 C29 H29 107.7 . . ?
O4 C34 C29 116.0(9) . . ?
O4 C34 C35 112.5(10) . . ?
O4 C34 C100 59.5(7) . . ?
C29 C34 C35 114.9(9) . . ?
C100 C34 C29 121.7(11) . . ?
C100 C34 C35 119.3(11) . . ?
C34 C35 H35A 109.5 . . ?
C34 C35 H35B 109.5 . . ?
H35A C35 H35B 108.1 . . ?
C49 C35 C34 110.8(10) . . ?
C49 C35 H35A 109.5 . . ?
C49 C35 H35B 109.5 . . ?
C28 C36 C8 110.7(9) . . ?
C28 C36 C50 109.7(9) . . ?
C49 C36 C8 109.0(8) . . ?
C49 C36 C28 109.9(10) . . ?
C49 C36 C50 108.7(9) . . ?
C50 C36 C8 108.8(9) . . ?
C1 C47 H47A 109.5 . . ?
C1 C47 H47B 109.5 . . ?
C1 C47 H47C 109.5 . . ?
H47A C47 H47B 109.5 . . ?
H47A C47 H47C 109.5 . . ?
H47B C47 H47C 109.5 . . ?
C1 C48 H48 106.2 . . ?
C27 C48 C1 113.5(9) . . ?
C27 C48 H48 106.2 . . ?
C29 C48 C1 115.2(9) . . ?
C29 C48 C27 108.9(9) . . ?
C29 C48 H48 106.2 . . ?
C35 C49 C36 112.9(10) . . ?
C35 C49 H49A 109.0 . . ?
C35 C49 H49B 109.0 . . ?
C36 C49 H49A 109.0 . . ?
C36 C49 H49B 109.0 . . ?
H49A C49 H49B 107.8 . . ?
C36 C50 H50A 109.4 . . ?
C36 C50 H50B 109.4 . . ?
C36 C50 C89 111.3(11) . . ?
H50A C50 H50B 108.0 . . ?
C89 C50 H50A 109.4 . . ?
C89 C50 H50B 109.4 . . ?
C27 C52 H52A 108.4 . . ?
C27 C52 H52B 108.4 . . ?
C27 C52 C100 115.7(10) . . ?
H52A C52 H52B 107.4 . . ?
C100 C52 H52A 108.4 . . ?
C100 C52 H52B 108.4 . . ?
C6 C54 H54A 109.6 . . ?
C6 C54 H54B 109.6 . . ?
H54A C54 H54B 108.1 . . ?
C89 C54 C6 110.1(10) . . ?
C89 C54 H54A 109.6 . . ?
C89 C54 H54B 109.6 . . ?
H77A C77 H77B 109.5 . . ?
H77A C77 H77C 109.5 . . ?
H77B C77 H77C 109.5 . . ?
C100 C77 H77A 109.5 . . ?
C100 C77 H77B 109.5 . . ?
C100 C77 H77C 109.5 . . ?
C50 C89 H89A 109.5 . . ?
C50 C89 H89B 109.5 . . ?
C54 C89 C50 110.5(11) . . ?
C54 C89 H89A 109.5 . . ?
C54 C89 H89B 109.5 . . ?
H89A C89 H89B 108.1 . . ?
O4 C100 C34 59.3(7) . . ?
O4 C100 C52 113.2(11) . . ?
C34 C100 C52 117.6(11) . . ?
C77 C100 O4 116.0(11) . . ?
C77 C100 C34 123.9(13) . . ?
C77 C100 C52 114.4(11) . . ?

loop_
_geom_bond_atom_site_label_1
_geom_bond_atom_site_label_2
_geom_bond_distance
_geom_bond_site_symmetry_2
_geom_bond_publ_flag
Ag1 Ag4 3.3383(11) . ?
Ag1 N1 2.080(8) . ?
Ag1 N11 2.077(8) . ?
Ag2 Ag4 3.3613(10) . ?
Ag2 N6 2.104(8) . ?
Ag2 N12 2.134(8) . ?
Ag4 N4 2.115(10) . ?
Ag4 N7 2.122(10) . ?
F1 C18 1.337(14) . ?
F2 C18 1.327(15) . ?
F4 C18 1.329(15) . ?
F5 C13 1.313(14) . ?
F6 C75 1.281(14) . ?
F7 C13 1.280(14) . ?
F12 C75 1.271(13) . ?
F13 C75 1.300(16) . ?
F18 C82 1.318(19) . ?
F19 C13 1.321(13) . ?
F26 C79 1.262(17) . ?
F29 C82 1.219(18) . ?
F31 C97 1.256(17) . ?
F32 C82 1.29(2) . ?
F33 C79 1.23(2) . ?
F34 C79 1.21(2) . ?
F35 C97 1.25(2) . ?
F36 C97 1.27(2) . ?
N1 N4 1.364(12) . ?
N1 C22 1.359(15) . ?
N4 C17 1.337(14) . ?
N6 N11 1.360(13) . ?
N6 C93 1.346(13) . ?
N7 N12 1.384(12) . ?
N7 C46 1.329(16) . ?
N11 C66 1.375(13) . ?
N12 C84 1.315(17) . ?
C13 C22 1.449(15) . ?
C17 C18 1.474(15) . ?
C17 C55 1.401(17) . ?
C22 C55 1.422(13) . ?
C46 C59 1.363(19) . ?
C46 C97 1.471(17) . ?
C55 H55 0.9500 . ?
C59 H59 0.9500 . ?
C59 C84 1.385(17) . ?
C66 C75 1.473(19) . ?
C66 C87 1.401(17) . ?
C79 C93 1.455(18) . ?
C82 C84 1.453(18) . ?
C87 H87 0.9500 . ?
C87 C93 1.373(18) . ?
Ag3 Ag6 3.3370(11) . ?
Ag3 N5 2.111(8) . ?
Ag3 N8 2.101(8) . ?
Ag5 N3 2.096(7) . ?
Ag5 N9 2.081(8) . ?
Ag6 N2 2.098(8) . ?
Ag6 N10 2.121(9) . ?
F3 C86 1.316(18) . ?
F8 C57 1.255(16) . ?
F9 C73 1.289(18) . ?
F10 C102 1.335(16) . ?
F11 C11 1.347(16) . ?
F14 C86 1.291(16) . ?
F15 C11 1.292(19) . ?
F16 C102 1.378(17) . ?
F17 C86 1.340(17) . ?
F20 C102 1.299(17) . ?
F21 C57 1.34(2) . ?
F22 C15 1.287(18) . ?
F23 C57 1.355(19) . ?
F24 C11 1.317(15) . ?
F25 C73 1.33(2) . ?
F27 C15 1.280(17) . ?
F28 C73 1.24(2) . ?
F30 C15 1.36(2) . ?
N2 N3 1.387(12) . ?
N2 C9 1.346(14) . ?
N3 C19 1.295(15) . ?
N5 N9 1.364(13) . ?
N5 C21 1.302(13) . ?
N8 N10 1.331(14) . ?
N8 C26 1.343(15) . ?
N9 C42 1.371(13) . ?
N10 C3 1.327(13) . ?
C3 C5 1.403(19) . ?
C3 C86 1.47(2) . ?
C5 H5 0.9500 . ?
C5 C26 1.393(18) . ?
C9 C12 1.390(15) . ?
C9 C102 1.443(17) . ?
C11 C26 1.429(19) . ?
C12 H12 0.9500 . ?
C12 C19 1.386(18) . ?
C15 C19 1.443(18) . ?
C21 C57 1.481(19) . ?
C21 C81 1.388(18) . ?
C42 C73 1.54(2) . ?
C42 C81 1.385(19) . ?
C81 H81 0.9500 . ?
O1 C51 1.452(19) . ?
O1 C70 1.453(16) . ?
C24 H24A 0.9800 . ?
C24 H24B 0.9800 . ?
C24 H24C 0.9800 . ?
C24 C62 1.496(18) . ?
C31 H31 1.0000 . ?
C31 C32 1.554(16) . ?
C31 C51 1.526(14) . ?
C31 C83 1.561(18) . ?
C32 H32 1.0000 . ?
C32 C62 1.556(17) . ?
C32 C80 1.496(17) . ?
C51 C70 1.459(19) . ?
C51 C94 1.52(2) . ?
C58 H58A 0.9800 . ?
C58 H58B 0.9800 . ?
C58 H58C 0.9800 . ?
C58 C70 1.51(2) . ?
C62 H62 1.0000 . ?
C62 C76 1.53(2) . ?
C70 C91 1.51(2) . ?
C74 H74A 0.9900 . ?
C74 H74B 0.9900 . ?
C74 C85 1.50(2) . ?
C74 C95 1.52(3) . ?
C76 H76A 0.9800 . ?
C76 H76B 0.9800 . ?
C76 H76C 0.9800 . ?
C80 H80A 0.9900 . ?
C80 H80B 0.9900 . ?
C80 C91 1.506(19) . ?
C83 H83 1.0000 . ?
C83 C85 1.518(17) . ?
C83 C110 1.57(2) . ?
C85 C106 1.29(2) . ?
C90 H90A 0.9900 . ?
C90 H90B 0.9900 . ?
C90 C94 1.49(2) . ?
C90 C110 1.555(19) . ?
C91 H91A 0.9900 . ?
C91 H91B 0.9900 . ?
C94 H94A 0.9900 . ?
C94 H94B 0.9900 . ?
C95 H95A 0.9900 . ?
C95 H95B 0.9900 . ?
C95 C101 1.56(3) . ?
C101 H10A 0.9900 . ?
C101 H10B 0.9900 . ?
C101 C110 1.52(2) . ?
C103 H10C 0.9800 . ?
C103 H10D 0.9800 . ?
C103 H10E 0.9800 . ?
C103 C110 1.49(2) . ?
C106 H10F 0.9500 . ?
C106 H10G 0.9500 . ?
O2 C30 1.453(14) . ?
O2 C39 1.468(16) . ?
C2 H2A 0.9900 . ?
C2 H2B 0.9900 . ?
C2 C64 1.544(16) . ?
C2 C78 1.523(19) . ?
C23 H23A 0.9900 . ?
C23 H23B 0.9900 . ?
C23 C30 1.495(15) . ?
C23 C104 1.540(19) . ?
C30 C39 1.460(17) . ?
C30 C65 1.549(14) . ?
C37 C56 1.515(15) . ?
C37 C63 1.26(2) . ?
C37 C96 1.50(2) . ?
C39 C64 1.479(17) . ?
C39 C92 1.471(17) . ?
C40 H40A 0.9800 . ?
C40 H40B 0.9800 . ?
C40 H40C 0.9800 . ?
C40 C68 1.53(2) . ?
C53 H53A 0.9800 . ?
C53 H53B 0.9800 . ?
C53 H53C 0.9800 . ?
C53 C72 1.466(19) . ?
C56 H56 1.0000 . ?
C56 C65 1.558(16) . ?
C56 C68 1.557(15) . ?
C63 H63A 0.9500 . ?
C63 H63B 0.9500 . ?
C64 H64A 0.9900 . ?
C64 H64B 0.9900 . ?
C65 H65 1.0000 . ?
C65 C78 1.528(14) . ?
C68 C104 1.522(17) . ?
C68 C105 1.52(2) . ?
C69 H69A 0.9800 . ?
C69 H69B 0.9800 . ?
C69 H69C 0.9800 . ?
C69 C72 1.553(18) . ?
C72 H72 1.0000 . ?
C72 C78 1.562(17) . ?
C78 H78 1.0000 . ?
C92 H92A 0.9800 . ?
C92 H92B 0.9800 . ?
C92 H92C 0.9800 . ?
C96 H96A 0.9900 . ?
C96 H96B 0.9900 . ?
C96 C99 1.59(2) . ?
C99 H99A 0.9900 . ?
C99 H99B 0.9900 . ?
C99 C105 1.53(2) . ?
C104 H10H 0.9900 . ?
C104 H10I 0.9900 . ?
C105 H10J 0.9900 . ?
C105 H10K 0.9900 . ?
O3 C10 1.431(13) . ?
O3 C25 1.460(15) . ?
C7 H7A 0.9800 . ?
C7 H7B 0.9800 . ?
C7 H7C 0.9800 . ?
C7 C10 1.489(17) . ?
C10 C25 1.486(16) . ?
C10 C43 1.553(14) . ?
C16 H16 1.0000 . ?
C16 C20 1.504(17) . ?
C16 C38 1.522(16) . ?
C16 C109 1.580(16) . ?
C20 H20 1.0000 . ?
C20 C25 1.549(16) . ?
C20 C71 1.568(14) . ?
C25 C45 1.491(18) . ?
C33 H33B 0.9900 . ?
C33 H33A 0.9900 . ?
C33 C43 1.488(18) . ?
C33 C71 1.522(16) . ?
C38 C44 1.337(19) . ?
C38 C67 1.495(18) . ?
C41 H41A 0.9800 . ?
C41 H41B 0.9800 . ?
C41 H41C 0.9800 . ?
C41 C60 1.526(19) . ?
C43 H43A 0.9900 . ?
C43 H43B 0.9900 . ?
C44 H44A 0.9500 . ?
C44 H44B 0.9500 . ?
C45 H45A 0.9900 . ?
C45 H45B 0.9900 . ?
C45 C88 1.55(2) . ?
C60 H60 1.0000 . ?
C60 C61 1.50(2) . ?
C60 C71 1.546(17) . ?
C61 H61A 0.9800 . ?
C61 H61B 0.9800 . ?
C61 H61C 0.9800 . ?
C67 H67A 0.9900 . ?
C67 H67B 0.9900 . ?
C67 C108 1.51(2) . ?
C71 H71 1.0000 . ?
C88 H88A 0.9900 . ?
C88 H88B 0.9900 . ?
C88 C109 1.51(2) . ?
C98 H98A 0.9800 . ?
C98 H98B 0.9800 . ?
C98 H98C 0.9800 . ?
C98 C109 1.49(2) . ?
C107 H10L 0.9900 . ?
C107 H10M 0.9900 . ?
C107 C108 1.56(3) . ?
C107 C109 1.57(2) . ?
C108 H10N 0.9900 . ?
C108 H10O 0.9900 . ?
O4 C34 1.471(13) . ?
O4 C100 1.476(14) . ?
C1 H1 1.0000 . ?
C1 C14 1.493(16) . ?
C1 C47 1.500(19) . ?
C1 C48 1.548(15) . ?
C4 H4A 0.9500 . ?
C4 H4B 0.9500 . ?
C4 C6 1.292(15) . ?
C6 C8 1.508(16) . ?
C6 C54 1.497(16) . ?
C8 H8 1.0000 . ?
C8 C29 1.568(15) . ?
C8 C36 1.575(15) . ?
C14 H14A 0.9800 . ?
C14 H14B 0.9800 . ?
C14 H14C 0.9800 . ?
C27 H27A 0.9900 . ?
C27 H27B 0.9900 . ?
C27 C48 1.541(15) . ?
C27 C52 1.51(2) . ?
C28 H28A 0.9800 . ?
C28 H28B 0.9800 . ?
C28 H28C 0.9800 . ?
C28 C36 1.534(14) . ?
C29 H29 1.0000 . ?
C29 C34 1.525(17) . ?
C29 C48 1.539(16) . ?
C34 C35 1.526(19) . ?
C34 C100 1.500(16) . ?
C35 H35A 0.9900 . ?
C35 H35B 0.9900 . ?
C35 C49 1.483(18) . ?
C36 C49 1.532(17) . ?
C36 C50 1.548(16) . ?
C47 H47A 0.9800 . ?
C47 H47B 0.9800 . ?
C47 H47C 0.9800 . ?
C48 H48 1.0000 . ?
C49 H49A 0.9900 . ?
C49 H49B 0.9900 . ?
C50 H50A 0.9900 . ?
C50 H50B 0.9900 . ?
C50 C89 1.59(2) . ?
C52 H52A 0.9900 . ?
C52 H52B 0.9900 . ?
C52 C100 1.53(2) . ?
C54 H54A 0.9900 . ?
C54 H54B 0.9900 . ?
C54 C89 1.49(2) . ?
C77 H77A 0.9800 . ?
C77 H77B 0.9800 . ?
C77 H77C 0.9800 . ?
C77 C100 1.47(2) . ?
C89 H89A 0.9900 . ?
C89 H89B 0.9900 . ?

loop_
_geom_torsion_atom_site_label_1
_geom_torsion_atom_site_label_2
_geom_torsion_atom_site_label_3
_geom_torsion_atom_site_label_4
_geom_torsion
_geom_torsion_site_symmetry_1
_geom_torsion_site_symmetry_2
_geom_torsion_site_symmetry_3
_geom_torsion_site_symmetry_4
_geom_torsion_publ_flag
Ag1 N1 N4 Ag4 -8.6(10) . . . . ?
Ag1 N1 N4 C17 176.9(7) . . . . ?
Ag1 N1 C22 C13 5.2(16) . . . . ?
Ag1 N1 C22 C55 -177.8(8) . . . . ?
Ag1 N11 C66 C75 -12.4(16) . . . . ?
Ag1 N11 C66 C87 171.2(8) . . . . ?
Ag2 N6 N11 Ag1 18.4(10) . . . . ?
Ag2 N6 N11 C66 -169.1(7) . . . . ?
Ag2 N6 C93 C79 -11.7(16) . . . . ?
Ag2 N6 C93 C87 165.7(8) . . . . ?
Ag2 N12 C84 C59 -176.6(9) . . . . ?
Ag2 N12 C84 C82 -2.1(18) . . . . ?
Ag4 N4 C17 C18 10.9(16) . . . . ?
Ag4 N4 C17 C55 -170.2(8) . . . . ?
Ag4 N7 N12 Ag2 -9.1(9) . . . . ?
Ag4 N7 N12 C84 172.5(7) . . . . ?
Ag4 N7 C46 C59 -171.8(9) . . . . ?
Ag4 N7 C46 C97 4.7(18) . . . . ?
F5 C13 C22 N1 -149.4(10) . . . . ?
F5 C13 C22 C55 34.3(16) . . . . ?
F7 C13 C22 N1 87.2(13) . . . . ?
F7 C13 C22 C55 -89.1(14) . . . . ?
F18 C82 C84 N12 150.1(13) . . . . ?
F18 C82 C84 C59 -37(2) . . . . ?
F19 C13 C22 N1 -32.1(15) . . . . ?
F19 C13 C22 C55 151.6(11) . . . . ?
F26 C79 C93 N6 -45(2) . . . . ?
F26 C79 C93 C87 137.8(16) . . . . ?
F29 C82 C84 N12 -88(2) . . . . ?
F29 C82 C84 C59 85(2) . . . . ?
F32 C82 C84 N12 35.2(18) . . . . ?
F32 C82 C84 C59 -151.6(15) . . . . ?
F33 C79 C93 N6 -152.7(14) . . . . ?
F33 C79 C93 C87 30(2) . . . . ?
F34 C79 C93 N6 82.9(16) . . . . ?
F34 C79 C93 C87 -94.0(18) . . . . ?
N1 N4 C17 C18 -175.9(10) . . . . ?
N1 N4 C17 C55 3.0(12) . . . . ?
N1 C22 C55 C17 -0.7(12) . . . . ?
N4 N1 C22 C13 -174.4(9) . . . . ?
N4 N1 C22 C55 2.5(12) . . . . ?
N4 C17 C18 F1 -162.4(10) . . . . ?
N4 C17 C18 F2 77.2(14) . . . . ?
N4 C17 C18 F4 -43.1(15) . . . . ?
N4 C17 C55 C22 -1.4(12) . . . . ?
N6 N11 C66 C75 176.1(10) . . . . ?
N6 N11 C66 C87 -0.3(12) . . . . ?
N7 N12 C84 C59 1.5(13) . . . . ?
N7 N12 C84 C82 176.0(11) . . . . ?
N7 C46 C59 C84 0.7(15) . . . . ?
N7 C46 C97 F31 177.0(13) . . . . ?
N7 C46 C97 F35 53(2) . . . . ?
N7 C46 C97 F36 -64.2(19) . . . . ?
N11 N6 C93 C79 178.9(10) . . . . ?
N11 N6 C93 C87 -3.7(12) . . . . ?
N11 C66 C75 F6 53.4(16) . . . . ?
N11 C66 C75 F12 175.3(11) . . . . ?
N11 C66 C75 F13 -65.5(14) . . . . ?
N11 C66 C87 C93 -1.8(13) . . . . ?
N12 N7 C46 C59 0.2(13) . . . . ?
N12 N7 C46 C97 176.6(11) . . . . ?
C13 C22 C55 C17 175.9(11) . . . . ?
C18 C17 C55 C22 177.4(12) . . . . ?
C22 N1 N4 Ag4 171.1(7) . . . . ?
C22 N1 N4 C17 -3.4(12) . . . . ?
C46 N7 N12 Ag2 177.4(7) . . . . ?
C46 N7 N12 C84 -1.1(12) . . . . ?
C46 C59 C84 N12 -1.3(14) . . . . ?
C46 C59 C84 C82 -175.3(13) . . . . ?
C55 C17 C18 F1 18.9(17) . . . . ?
C55 C17 C18 F2 -101.5(15) . . . . ?
C55 C17 C18 F4 138.1(12) . . . . ?
C59 C46 C97 F31 -7(2) . . . . ?
C59 C46 C97 F35 -131.1(18) . . . . ?
C59 C46 C97 F36 111.4(19) . . . . ?
C66 C87 C93 N6 3.4(13) . . . . ?
C66 C87 C93 C79 -179.5(12) . . . . ?
C75 C66 C87 C93 -177.8(12) . . . . ?
C87 C66 C75 F6 -131.1(13) . . . . ?
C87 C66 C75 F12 -9.2(19) . . . . ?
C87 C66 C75 F13 110.0(14) . . . . ?
C93 N6 N11 Ag1 -170.1(7) . . . . ?
C93 N6 N11 C66 2.4(11) . . . . ?
C97 C46 C59 C84 -175.4(13) . . . . ?
Ag3 N5 N9 Ag5 -3.9(11) . . . . ?
Ag3 N5 N9 C42 178.8(8) . . . . ?
Ag3 N5 C21 C57 1.8(19) . . . . ?
Ag3 N5 C21 C81 -179.2(10) . . . . ?
Ag3 N8 N10 Ag6 -13.2(10) . . . . ?
Ag3 N8 N10 C3 167.8(7) . . . . ?
Ag3 N8 C26 C5 -164.7(9) . . . . ?
Ag3 N8 C26 C11 14.7(18) . . . . ?
Ag5 N3 C19 C12 168.3(8) . . . . ?
Ag5 N3 C19 C15 -9.9(19) . . . . ?
Ag5 N9 C42 C73 3.2(19) . . . . ?
Ag5 N9 C42 C81 -176.3(9) . . . . ?
Ag6 N2 N3 Ag5 12.5(10) . . . . ?
Ag6 N2 N3 C19 -176.6(7) . . . . ?
Ag6 N2 C9 C12 176.2(7) . . . . ?
Ag6 N2 C9 C102 -2.8(16) . . . . ?
Ag6 N10 C3 C5 -179.7(8) . . . . ?
Ag6 N10 C3 C86 2.8(17) . . . . ?
F11 C11 C26 N8 174.4(12) . . . . ?
F11 C11 C26 C5 -6.3(19) . . . . ?
F15 C11 C26 N8 56.8(16) . . . . ?
F15 C11 C26 C5 -123.9(15) . . . . ?
F22 C15 C19 N3 177.5(13) . . . . ?
F22 C15 C19 C12 0(2) . . . . ?
F24 C11 C26 N8 -64.0(17) . . . . ?
F24 C11 C26 C5 115.3(15) . . . . ?
F27 C15 C19 N3 54(2) . . . . ?
F27 C15 C19 C12 -123.9(16) . . . . ?
F30 C15 C19 N3 -63.3(17) . . . . ?
F30 C15 C19 C12 118.8(15) . . . . ?
N2 N3 C19 C12 -0.5(13) . . . . ?
N2 N3 C19 C15 -178.7(11) . . . . ?
N2 C9 C12 C19 0.3(12) . . . . ?
N2 C9 C102 F10 53.2(15) . . . . ?
N2 C9 C102 F16 -61.3(16) . . . . ?
N2 C9 C102 F20 178.2(11) . . . . ?
N3 N2 C9 C12 -0.6(11) . . . . ?
N3 N2 C9 C102 -179.6(10) . . . . ?
N5 N9 C42 C73 179.9(12) . . . . ?
N5 N9 C42 C81 0.4(14) . . . . ?
N5 C21 C57 F8 -163.0(14) . . . . ?
N5 C21 C57 F21 -39.5(19) . . . . ?
N5 C21 C57 F23 71.3(17) . . . . ?
N5 C21 C81 C42 1.3(16) . . . . ?
N8 N10 C3 C5 -0.9(13) . . . . ?
N8 N10 C3 C86 -178.5(11) . . . . ?
N9 N5 C21 C57 179.9(12) . . . . ?
N9 N5 C21 C81 -1.1(15) . . . . ?
N9 C42 C73 F9 156.8(13) . . . . ?
N9 C42 C73 F25 39(2) . . . . ?
N9 C42 C73 F28 -77.9(18) . . . . ?
N9 C42 C81 C21 -1.0(15) . . . . ?
N10 N8 C26 C5 -0.7(13) . . . . ?
N10 N8 C26 C11 178.8(11) . . . . ?
N10 C3 C5 C26 0.5(13) . . . . ?
N10 C3 C86 F3 35.5(18) . . . . ?
N10 C3 C86 F14 157.0(11) . . . . ?
N10 C3 C86 F17 -84.2(14) . . . . ?
C3 C5 C26 N8 0.1(14) . . . . ?
C3 C5 C26 C11 -179.3(12) . . . . ?
C5 C3 C86 F3 -141.5(13) . . . . ?
C5 C3 C86 F14 -20.0(19) . . . . ?
C5 C3 C86 F17 98.8(16) . . . . ?
C9 N2 N3 Ag5 -170.3(7) . . . . ?
C9 N2 N3 C19 0.7(12) . . . . ?
C9 C12 C19 N3 0.1(13) . . . . ?
C9 C12 C19 C15 178.3(12) . . . . ?
C12 C9 C102 F10 -125.6(14) . . . . ?
C12 C9 C102 F16 119.9(14) . . . . ?
C12 C9 C102 F20 -0.6(19) . . . . ?
C21 N5 N9 Ag5 177.7(8) . . . . ?
C21 N5 N9 C42 0.4(13) . . . . ?
C26 N8 N10 Ag6 179.9(7) . . . . ?
C26 N8 N10 C3 1.0(12) . . . . ?
C57 C21 C81 C42 -179.7(13) . . . . ?
C73 C42 C81 C21 179.6(15) . . . . ?
C81 C21 C57 F8 18(2) . . . . ?
C81 C21 C57 F21 141.6(14) . . . . ?
C81 C21 C57 F23 -107.6(15) . . . . ?
C81 C42 C73 F9 -24(2) . . . . ?
C81 C42 C73 F25 -141.3(17) . . . . ?
C81 C42 C73 F28 101.5(18) . . . . ?
C86 C3 C5 C26 177.9(12) . . . . ?
C102 C9 C12 C19 179.2(12) . . . . ?
O1 C51 C70 C58 101.2(14) . . . . ?
O1 C51 C70 C91 -96.9(12) . . . . ?
O1 C51 C94 C90 -162.1(10) . . . . ?
O1 C70 C91 C80 -81.0(14) . . . . ?
C31 C32 C62 C24 -68.2(12) . . . . ?
C31 C32 C62 C76 168.3(10) . . . . ?
C31 C32 C80 C91 -60.5(14) . . . . ?
C31 C51 C70 O1 105.3(14) . . . . ?
C31 C51 C70 C58 -153.5(13) . . . . ?
C31 C51 C70 C91 8.4(19) . . . . ?
C31 C51 C94 C90 60.9(14) . . . . ?
C31 C83 C85 C74 162.4(13) . . . . ?
C31 C83 C85 C106 -21(2) . . . . ?
C31 C83 C110 C90 -50.1(14) . . . . ?
C31 C83 C110 C101 -165.4(11) . . . . ?
C31 C83 C110 C103 70.6(15) . . . . ?
C32 C31 C51 O1 42.6(14) . . . . ?
C32 C31 C51 C70 -26.8(17) . . . . ?
C32 C31 C51 C94 178.2(11) . . . . ?
C32 C31 C83 C85 -54.6(14) . . . . ?
C32 C31 C83 C110 177.3(9) . . . . ?
C32 C80 C91 C70 43.0(17) . . . . ?
C51 O1 C70 C58 -114.5(15) . . . . ?
C51 O1 C70 C91 112.2(11) . . . . ?
C51 C31 C32 C62 -80.2(11) . . . . ?
C51 C31 C32 C80 51.6(13) . . . . ?
C51 C31 C83 C85 179.4(12) . . . . ?
C51 C31 C83 C110 51.3(13) . . . . ?
C51 C70 C91 C80 -15.6(18) . . . . ?
C58 C70 C91 C80 147.2(13) . . . . ?
C62 C32 C80 C91 69.3(14) . . . . ?
C70 O1 C51 C31 -111.8(13) . . . . ?
C70 O1 C51 C94 113.0(12) . . . . ?
C70 C51 C94 C90 -94.0(15) . . . . ?
C74 C95 C101 C110 58(2) . . . . ?
C80 C32 C62 C24 163.9(10) . . . . ?
C80 C32 C62 C76 40.4(13) . . . . ?
C83 C31 C32 C62 156.4(8) . . . . ?
C83 C31 C32 C80 -71.7(11) . . . . ?
C83 C31 C51 O1 169.6(10) . . . . ?
C83 C31 C51 C70 100.1(14) . . . . ?
C83 C31 C51 C94 -54.8(14) . . . . ?
C85 C74 C95 C101 -56(2) . . . . ?
C85 C83 C110 C90 177.1(12) . . . . ?
C85 C83 C110 C101 61.7(14) . . . . ?
C85 C83 C110 C103 -62.3(17) . . . . ?
C94 C51 C70 O1 -101.7(13) . . . . ?
C94 C51 C70 C58 0(2) . . . . ?
C94 C51 C70 C91 161.4(13) . . . . ?
C94 C90 C110 C83 53.1(16) . . . . ?
C94 C90 C110 C101 167.7(14) . . . . ?
C94 C90 C110 C103 -67.5(17) . . . . ?
C95 C74 C85 C83 62.6(19) . . . . ?
C95 C74 C85 C106 -114(2) . . . . ?
C95 C101 C110 C83 -60.0(18) . . . . ?
C95 C101 C110 C90 -175.4(16) . . . . ?
C95 C101 C110 C103 62(2) . . . . ?
C110 C83 C85 C74 -65.2(17) . . . . ?
C110 C83 C85 C106 111.6(19) . . . . ?
C110 C90 C94 C51 -59.5(16) . . . . ?
O2 C30 C39 C64 -98.5(12) . . . . ?
O2 C30 C39 C92 99.9(13) . . . . ?
O2 C30 C65 C56 173.8(9) . . . . ?
O2 C30 C65 C78 49.4(13) . . . . ?
O2 C39 C64 C2 -81.1(13) . . . . ?
C23 C30 C39 O2 -101.2(11) . . . . ?
C23 C30 C39 C64 160.3(11) . . . . ?
C23 C30 C39 C92 -1.3(19) . . . . ?
C23 C30 C65 C56 -53.9(13) . . . . ?
C23 C30 C65 C78 -178.3(10) . . . . ?
C30 O2 C39 C64 113.3(10) . . . . ?
C30 O2 C39 C92 -114.8(12) . . . . ?
C30 C23 C104 C68 -57.8(14) . . . . ?
C30 C39 C64 C2 -14.8(17) . . . . ?
C30 C65 C78 C2 47.1(12) . . . . ?
C30 C65 C78 C72 -81.8(12) . . . . ?
C37 C56 C65 C30 176.1(10) . . . . ?
C37 C56 C65 C78 -59.2(13) . . . . ?
C37 C56 C68 C40 -60.1(14) . . . . ?
C37 C56 C68 C104 179.1(12) . . . . ?
C37 C56 C68 C105 60.4(14) . . . . ?
C37 C96 C99 C105 -51.1(19) . . . . ?
C39 O2 C30 C23 113.2(11) . . . . ?
C39 O2 C30 C65 -114.3(11) . . . . ?
C39 C30 C65 C56 104.8(12) . . . . ?
C39 C30 C65 C78 -19.6(16) . . . . ?
C40 C68 C104 C23 -68.6(14) . . . . ?
C40 C68 C105 C99 64.9(17) . . . . ?
C53 C72 C78 C2 170.8(10) . . . . ?
C53 C72 C78 C65 -61.9(12) . . . . ?
C56 C37 C96 C99 61.4(16) . . . . ?
C56 C65 C78 C2 -75.1(11) . . . . ?
C56 C65 C78 C72 155.9(9) . . . . ?
C56 C68 C104 C23 52.9(15) . . . . ?
C56 C68 C105 C99 -55.7(17) . . . . ?
C63 C37 C56 C65 -18.7(19) . . . . ?
C63 C37 C56 C68 111.6(16) . . . . ?
C63 C37 C96 C99 -116.2(16) . . . . ?
C64 C2 C78 C65 -61.0(12) . . . . ?
C64 C2 C78 C72 68.5(12) . . . . ?
C65 C30 C39 O2 101.5(11) . . . . ?
C65 C30 C39 C64 3.0(18) . . . . ?
C65 C30 C39 C92 -158.7(12) . . . . ?
C65 C56 C68 C40 70.3(13) . . . . ?
C65 C56 C68 C104 -50.5(15) . . . . ?
C65 C56 C68 C105 -169.2(10) . . . . ?
C68 C56 C65 C30 49.4(13) . . . . ?
C68 C56 C65 C78 174.2(10) . . . . ?
C69 C72 C78 C2 45.3(12) . . . . ?
C69 C72 C78 C65 172.5(10) . . . . ?
C78 C2 C64 C39 44.2(15) . . . . ?
C92 C39 C64 C2 148.0(12) . . . . ?
C96 C37 C56 C65 163.8(11) . . . . ?
C96 C37 C56 C68 -65.9(14) . . . . ?
C96 C99 C105 C68 50(2) . . . . ?
C104 C23 C30 O2 -168.5(9) . . . . ?
C104 C23 C30 C39 -100.0(13) . . . . ?
C104 C23 C30 C65 59.0(13) . . . . ?
C104 C68 C105 C99 -175.5(13) . . . . ?
C105 C68 C104 C23 171.2(12) . . . . ?
O3 C10 C25 C20 101.9(11) . . . . ?
O3 C10 C25 C45 -103.5(12) . . . . ?
O3 C10 C43 C33 -78.4(13) . . . . ?
O3 C25 C45 C88 -167.9(11) . . . . ?
C7 C10 C25 O3 104.1(11) . . . . ?
C7 C10 C25 C20 -154.0(11) . . . . ?
C7 C10 C25 C45 0.6(17) . . . . ?
C7 C10 C43 C33 144.4(11) . . . . ?
C10 O3 C25 C20 -114.0(9) . . . . ?
C10 O3 C25 C45 108.6(12) . . . . ?
C10 C25 C45 C88 -102.3(13) . . . . ?
C16 C20 C25 O3 173.7(8) . . . . ?
C16 C20 C25 C10 106.5(11) . . . . ?
C16 C20 C25 C45 -48.8(13) . . . . ?
C16 C20 C71 C33 -75.1(12) . . . . ?
C16 C20 C71 C60 155.9(10) . . . . ?
C16 C38 C67 C108 58.9(13) . . . . ?
C20 C16 C38 C44 -23.6(14) . . . . ?
C20 C16 C38 C67 163.2(9) . . . . ?
C20 C16 C109 C88 -51.2(14) . . . . ?
C20 C16 C109 C98 72.1(15) . . . . ?
C20 C16 C109 C107 -165.6(11) . . . . ?
C20 C25 C45 C88 54.3(15) . . . . ?
C25 O3 C10 C7 -114.2(11) . . . . ?
C25 O3 C10 C43 109.6(11) . . . . ?
C25 C10 C43 C33 -11.1(15) . . . . ?
C25 C20 C71 C33 49.8(12) . . . . ?
C25 C20 C71 C60 -79.2(12) . . . . ?
C25 C45 C88 C109 -59.3(15) . . . . ?
C38 C16 C20 C25 172.3(8) . . . . ?
C38 C16 C20 C71 -62.2(12) . . . . ?
C38 C16 C109 C88 178.4(11) . . . . ?
C38 C16 C109 C98 -58.3(15) . . . . ?
C38 C16 C109 C107 64.0(12) . . . . ?
C38 C67 C108 C107 -49.5(15) . . . . ?
C41 C60 C71 C20 176.4(11) . . . . ?
C41 C60 C71 C33 51.4(14) . . . . ?
C43 C10 C25 O3 -102.6(11) . . . . ?
C43 C10 C25 C20 -0.6(16) . . . . ?
C43 C10 C25 C45 154.0(12) . . . . ?
C43 C33 C71 C20 -66.2(13) . . . . ?
C43 C33 C71 C60 62.2(12) . . . . ?
C44 C38 C67 C108 -114.7(13) . . . . ?
C45 C88 C109 C16 55.4(14) . . . . ?
C45 C88 C109 C98 -68.3(16) . . . . ?
C45 C88 C109 C107 168.0(11) . . . . ?
C61 C60 C71 C20 -61.5(13) . . . . ?
C61 C60 C71 C33 173.5(9) . . . . ?
C71 C20 C25 O3 47.4(12) . . . . ?
C71 C20 C25 C10 -19.8(15) . . . . ?
C71 C20 C25 C45 -175.1(11) . . . . ?
C71 C33 C43 C10 45.9(14) . . . . ?
C108 C107 C109 C16 -61.2(14) . . . . ?
C108 C107 C109 C88 -175.5(11) . . . . ?
C108 C107 C109 C98 61.2(16) . . . . ?
C109 C16 C20 C25 47.2(12) . . . . ?
C109 C16 C20 C71 172.7(10) . . . . ?
C109 C16 C38 C44 107.2(13) . . . . ?
C109 C16 C38 C67 -66.0(11) . . . . ?
C109 C107 C108 C67 53.7(16) . . . . ?
O4 C34 C35 C49 -166.1(9) . . . . ?
O4 C34 C100 C52 -101.9(12) . . . . ?
O4 C34 C100 C77 102.4(14) . . . . ?
C4 C6 C8 C29 -23.2(15) . . . . ?
C4 C6 C8 C36 108.5(12) . . . . ?
C4 C6 C54 C89 -109.3(13) . . . . ?
C6 C8 C29 C34 176.5(8) . . . . ?
C6 C8 C29 C48 -57.8(11) . . . . ?
C6 C8 C36 C28 -61.6(11) . . . . ?
C6 C8 C36 C49 177.4(8) . . . . ?
C6 C8 C36 C50 59.0(10) . . . . ?
C6 C54 C89 C50 -55.9(13) . . . . ?
C8 C6 C54 C89 63.7(12) . . . . ?
C8 C29 C34 O4 174.3(8) . . . . ?
C8 C29 C34 C35 -51.6(11) . . . . ?
C8 C29 C34 C100 105.4(11) . . . . ?
C8 C29 C48 C1 157.6(9) . . . . ?
C8 C29 C48 C27 -73.6(11) . . . . ?
C8 C36 C49 C35 54.2(11) . . . . ?
C8 C36 C50 C89 -54.6(11) . . . . ?
C14 C1 C48 C27 176.0(11) . . . . ?
C14 C1 C48 C29 -57.5(14) . . . . ?
C27 C52 C100 O4 -81.6(13) . . . . ?
C27 C52 C100 C34 -15.4(16) . . . . ?
C27 C52 C100 C77 142.6(12) . . . . ?
C28 C36 C49 C35 -67.2(12) . . . . ?
C28 C36 C50 C89 66.6(13) . . . . ?
C29 C8 C36 C28 70.5(12) . . . . ?
C29 C8 C36 C49 -50.5(10) . . . . ?
C29 C8 C36 C50 -168.9(9) . . . . ?
C29 C34 C35 C49 58.2(12) . . . . ?
C29 C34 C100 O4 103.6(11) . . . . ?
C29 C34 C100 C52 1.7(16) . . . . ?
C29 C34 C100 C77 -154.0(12) . . . . ?
C34 O4 C100 C52 109.4(12) . . . . ?
C34 O4 C100 C77 -115.6(14) . . . . ?
C34 C29 C48 C1 -79.9(11) . . . . ?
C34 C29 C48 C27 48.9(12) . . . . ?
C34 C35 C49 C36 -58.4(12) . . . . ?
C35 C34 C100 O4 -100.4(12) . . . . ?
C35 C34 C100 C52 157.8(11) . . . . ?
C35 C34 C100 C77 2.0(18) . . . . ?
C36 C8 C29 C34 48.7(10) . . . . ?
C36 C8 C29 C48 174.5(8) . . . . ?
C36 C50 C89 C54 53.5(13) . . . . ?
C47 C1 C48 C27 52.9(14) . . . . ?
C47 C1 C48 C29 179.4(10) . . . . ?
C48 C27 C52 C100 46.9(15) . . . . ?
C48 C29 C34 O4 49.3(12) . . . . ?
C48 C29 C34 C35 -176.6(9) . . . . ?
C48 C29 C34 C100 -19.5(14) . . . . ?
C49 C36 C50 C89 -173.1(9) . . . . ?
C50 C36 C49 C35 172.7(9) . . . . ?
C52 C27 C48 C1 65.9(14) . . . . ?
C52 C27 C48 C29 -63.9(13) . . . . ?
C54 C6 C8 C29 164.1(8) . . . . ?
C54 C6 C8 C36 -64.1(10) . . . . ?
C100 O4 C34 C29 -113.0(12) . . . . ?
C100 O4 C34 C35 111.8(11) . . . . ?
C100 C34 C35 C49 -99.4(12) . . . . ?

loop_
_twin_individual_id
_twin_individual_mass_fraction_refined
1 0.948(9)
2 0.052(9)
